data_7009947
loop_
_publ_author_name
'Tran, Nguyet T.'
'Kawano, Masaki'
'Powell, Douglas R.'
'Dahl, Lawrence F.'

_publ_section_title
;
 High-nuclearity [Pd13Ni13(CO)34]4&#x2212; containing a 26-atom
 Pd13Ni13 core with an unprecedented five-layer close-packed triangular
 stacking geometry: possible substitutional Pd/Ni crystal disorder at
 specific intralayer nickel sites&#x200A;&#x2020;
;
_journal_issue 22
_journal_name_full 'Journal of the Chemical Society, Dalton Transactions'
_journal_page_first 4138
_journal_paper_doi 10.1039/b004595k
_journal_year 2000
_chemical_formula_moiety '4[(C6 H5)4 P]+ [Pd13 Ni13 (C O)34]4- 0.5(C2 H3 N)'
_chemical_formula_sum 'C131 H81.5 N0.5 Ni13 O34 P4 Pd13'
_chemical_formula_weight 4476.78
_chemical_name_systematic
; 
 ? 
;
_space_group_IT_number 2
_symmetry_cell_setting triclinic
_symmetry_space_group_name_Hall '-P 1'
_symmetry_space_group_name_H-M 'P -1'
_atom_sites_solution_hydrogens geom
_atom_sites_solution_primary direct
_atom_sites_solution_secondary difmap
_audit_creation_method SHELXL-97
_cell_angle_alpha 82.306(3)
_cell_angle_beta 87.368(3)
_cell_angle_gamma 70.283(3)
_cell_formula_units_Z 2
_cell_length_a 17.205(3)
_cell_length_b 18.061(3)
_cell_length_c 22.922(4)
_cell_measurement_reflns_used 6348
_cell_measurement_temperature 133(2)
_cell_measurement_theta_max 28.29
_cell_measurement_theta_min 2.56
_cell_volume 6645(2)
_computing_structure_refinement 'SHELXL-97 (Sheldrick, 1997)'
_computing_structure_solution 'SHELXS-97 (Sheldrick, 1990)'
_diffrn_ambient_temperature 133(2)
_diffrn_measured_fraction_theta_full 0.983
_diffrn_measured_fraction_theta_max 0.983
_diffrn_measurement_device 'Bruker SMART'
_diffrn_measurement_method '\w scan frames'
_diffrn_radiation_monochromator graphite
_diffrn_radiation_source 'sealed tube'
_diffrn_radiation_type MoK\a
_diffrn_radiation_wavelength 0.71073
_diffrn_reflns_av_R_equivalents 0.0468
_diffrn_reflns_av_sigmaI/netI 0.0520
_diffrn_reflns_limit_h_max 20
_diffrn_reflns_limit_h_min -20
_diffrn_reflns_limit_k_max 21
_diffrn_reflns_limit_k_min -21
_diffrn_reflns_limit_l_max 26
_diffrn_reflns_limit_l_min -27
_diffrn_reflns_number 35088
_diffrn_reflns_theta_full 25.00
_diffrn_reflns_theta_max 25.00
_diffrn_reflns_theta_min 1.76
_diffrn_standards_decay_% 0.03
_diffrn_standards_number 881
_exptl_absorpt_coefficient_mu 3.624
_exptl_absorpt_correction_T_max 0.546
_exptl_absorpt_correction_T_min 0.368
_exptl_absorpt_correction_type empirical
_exptl_crystal_colour black
_exptl_crystal_density_diffrn 2.237
_exptl_crystal_density_method 'not measured'
_exptl_crystal_description plate
_exptl_crystal_F_000 4330
_exptl_crystal_size_max 0.27
_exptl_crystal_size_mid 0.12
_exptl_crystal_size_min 0.04
_refine_diff_density_max 3.407
_refine_diff_density_min -1.486
_refine_diff_density_rms 0.190
_refine_ls_extinction_method none
_refine_ls_goodness_of_fit_ref 1.040
_refine_ls_hydrogen_treatment mixed
_refine_ls_matrix_type fullcycle
_refine_ls_number_parameters 1774
_refine_ls_number_reflns 23018
_refine_ls_number_restraints 79
_refine_ls_restrained_S_all 1.045
_refine_ls_R_factor_all 0.0681
_refine_ls_R_factor_gt 0.0503
_refine_ls_shift/su_max 0.001
_refine_ls_shift/su_mean 0.000
_refine_ls_structure_factor_coef Fsqd
_refine_ls_weighting_details 'calc w=1/[\s^2^(Fo^2^)+(0.0786P)^2^+26.2774P] where P=(Fo^2^+2Fc^2^)/3'
_refine_ls_weighting_scheme calc
_refine_ls_wR_factor_gt 0.1346
_refine_ls_wR_factor_ref 0.1494
_reflns_number_gt 17604
_reflns_number_total 23018
_reflns_threshold_expression >2sigma(I)
_cod_data_source_file b004595k.txt
_cod_data_source_block n99085
_cod_original_sg_symbol_H-M P-1
_cod_original_formula_sum 'C131 H81.50 N0.50 Ni13 O34 P4 Pd13'
_cod_database_code 7009947

loop_
_symmetry_equiv_pos_as_xyz
'x, y, z'
'-x, -y, -z'

loop_
_atom_site_label
_atom_site_type_symbol
_atom_site_fract_x
_atom_site_fract_y
_atom_site_fract_z
_atom_site_U_iso_or_equiv
_atom_site_adp_type
_atom_site_occupancy
_atom_site_symmetry_multiplicity
_atom_site_calc_flag
_atom_site_refinement_flags
_atom_site_disorder_assembly
_atom_site_disorder_group
Pd1 Pd 0.66985(4) 0.14190(4) 0.19747(3) 0.02935(14) Uani 1 1 d . . .
Pd2 Pd 0.80863(3) 0.14796(3) 0.25731(2) 0.02165(13) Uani 1 1 d . . .
Pd3 Pd 0.96684(3) 0.13674(4) 0.29425(2) 0.02744(14) Uani 1 1 d . . .
Pd4 Pd 0.87476(3) 0.27422(3) 0.22014(2) 0.02170(13) Uani 1 1 d . . .
Pd5 Pd 0.79861(4) 0.38945(3) 0.12426(3) 0.02836(14) Uani 1 1 d . . .
Pd6 Pd 0.72427(3) 0.27544(3) 0.17224(2) 0.02154(13) Uani 1 1 d . . .
Pd7 Pd 0.67109(3) 0.17736(3) 0.32541(2) 0.02340(13) Uani 1 1 d . . .
Pd8 Pd 0.81896(3) 0.17609(3) 0.37123(2) 0.02179(13) Uani 1 1 d . . .
Pd9 Pd 0.87744(3) 0.29993(3) 0.33478(2) 0.02531(13) Uani 1 1 d . . .
Pd10 Pd 0.79390(3) 0.42298(3) 0.25134(2) 0.02342(13) Uani 1 1 d . . .
Pd11 Pd 0.64836(3) 0.42325(3) 0.20537(2) 0.02258(13) Uani 1 1 d . . .
Pd12 Pd 0.58618(3) 0.30119(3) 0.24153(2) 0.02292(13) Uani 1 1 d . . .
Pd13 Pd 0.73397(3) 0.29892(3) 0.28759(2) 0.01811(12) Uani 1 1 d . . .
Ni1 Ni 0.94132(6) 0.09475(6) 0.07564(4) 0.0346(2) Uani 1 1 d . . .
Ni2 Ni 0.80681(6) 0.13246(5) 0.14447(4) 0.0245(2) Uani 1 1 d . . .
Ni3 Ni 0.93659(5) 0.12986(5) 0.18657(4) 0.0232(2) Uani 1 1 d . . .
Ni4 Ni 0.86333(5) 0.23962(5) 0.11268(4) 0.0237(2) Uani 1 1 d . . .
Ni5 Ni 0.54284(6) 0.17145(6) 0.26537(4) 0.0281(2) Uani 1 1 d . . .
Ni6 Ni 0.96942(6) 0.16919(6) 0.40148(4) 0.0256(2) Uani 1 1 d . . .
Ni7 Ni 0.72257(6) 0.52737(6) 0.15861(4) 0.0289(2) Uani 1 1 d . . .
Ni8 Ni 0.53733(6) 0.29381(6) 0.35822(4) 0.0271(2) Uani 1 1 d . . .
Ni9 Ni 0.67249(5) 0.28620(5) 0.39750(4) 0.01911(19) Uani 1 1 d . . .
Ni10 Ni 0.79892(6) 0.29495(6) 0.43961(4) 0.0258(2) Uani 1 1 d . . .
Ni11 Ni 0.72752(5) 0.40522(5) 0.36222(4) 0.02039(19) Uani 1 1 d . . .
Ni12 Ni 0.64290(6) 0.51449(5) 0.29028(4) 0.0280(2) Uani 1 1 d . . .
Ni13 Ni 0.58950(5) 0.40299(5) 0.31837(4) 0.0210(2) Uani 1 1 d . . .
C1 C 0.8837(5) 0.0506(5) 0.1965(3) 0.0309(17) Uani 1 1 d . . .
C2 C 0.9704(5) 0.2149(4) 0.1489(3) 0.0302(17) Uani 1 1 d . . .
C3 C 0.7671(5) 0.2210(5) 0.0832(4) 0.0338(18) Uani 1 1 d . . .
C4 C 0.7952(4) 0.0835(4) 0.3338(3) 0.0242(15) Uani 1 1 d . . .
C5 C 0.9233(5) 0.3455(5) 0.2541(3) 0.0323(18) Uani 1 1 d . . .
C6 C 0.6111(4) 0.3502(4) 0.1513(3) 0.0296(17) Uani 1 1 d . . .
C7 C 0.6174(5) 0.4065(4) 0.3982(3) 0.0306(17) Uani 1 1 d . . .
C8 C 0.7331(5) 0.0796(5) 0.1319(4) 0.040(2) Uani 1 1 d . . .
C9 C 1.0299(5) 0.0699(5) 0.2316(3) 0.0297(17) Uani 1 1 d . . .
C10 C 0.8699(4) 0.3264(5) 0.0614(3) 0.0293(17) Uani 1 1 d . . .
C11 C 0.5801(5) 0.0972(5) 0.2049(4) 0.0376(19) Uani 1 1 d . . .
C12 C 1.0611(4) 0.1188(5) 0.3452(3) 0.0302(17) Uani 1 1 d . . .
C13 C 0.7726(5) 0.4954(5) 0.0801(4) 0.0342(18) Uani 1 1 d . . .
C14 C 0.6128(5) 0.0978(5) 0.3277(4) 0.0342(19) Uani 1 1 d . . .
C15 C 0.9025(4) 0.1029(5) 0.4298(3) 0.0293(17) Uani 1 1 d . . .
C16 C 0.9753(5) 0.2763(5) 0.3835(3) 0.0320(18) Uani 1 1 d . . .
C17 C 0.8157(6) 0.5171(5) 0.2085(4) 0.040(2) Uani 1 1 d . . .
C18 C 0.6151(5) 0.5186(5) 0.1456(4) 0.0326(18) Uani 1 1 d . . .
C19 C 0.4873(5) 0.2759(5) 0.2218(4) 0.0325(18) Uani 1 1 d . . .
C20 C 0.6078(5) 0.2191(5) 0.4172(4) 0.0356(19) Uani 1 1 d . . .
C21 C 0.7232(6) 0.2457(6) 0.4714(4) 0.049(2) Uani 1 1 d U . .
C22 C 0.7981(5) 0.4006(5) 0.4246(4) 0.0353(19) Uani 1 1 d . . .
C23 C 0.7372(6) 0.5061(5) 0.3335(3) 0.040(2) Uani 1 1 d . . .
C24 C 0.5407(5) 0.5034(4) 0.2716(3) 0.0292(17) Uani 1 1 d . . .
C25 C 0.4809(5) 0.3960(5) 0.3194(4) 0.038(2) Uani 1 1 d . . .
C26 C 0.9092(6) 0.0111(6) 0.0708(4) 0.055(3) Uani 1 1 d . . .
C27 C 1.0495(5) 0.0628(5) 0.0926(4) 0.042(2) Uani 1 1 d . . .
C28 C 0.9180(5) 0.1600(6) 0.0081(4) 0.044(2) Uani 1 1 d . . .
C29 C 0.4508(5) 0.1523(5) 0.2910(4) 0.041(2) Uani 1 1 d . . .
C30 C 1.0303(4) 0.1460(4) 0.4666(3) 0.0297(17) Uani 1 1 d . . .
C31 C 0.6893(6) 0.6333(5) 0.1459(4) 0.047(2) Uani 1 1 d . . .
C32 C 0.4450(5) 0.2742(5) 0.3791(4) 0.0361(19) Uani 1 1 d . . .
C33 C 0.8623(5) 0.2704(4) 0.5028(3) 0.0295(17) Uani 1 1 d . . .
C34 C 0.6071(5) 0.6184(5) 0.2750(4) 0.039(2) Uani 1 1 d . . .
O1 O 0.8996(3) -0.0177(3) 0.2141(3) 0.0385(13) Uani 1 1 d . . .
O2 O 1.0303(3) 0.2332(3) 0.1407(2) 0.0379(13) Uani 1 1 d . . .
O3 O 0.7231(3) 0.2422(3) 0.0426(2) 0.0353(13) Uani 1 1 d . . .
O4 O 0.8127(3) 0.0157(3) 0.3488(2) 0.0321(12) Uani 1 1 d . . .
O5 O 0.9846(3) 0.3605(4) 0.2455(3) 0.0417(14) Uani 1 1 d . . .
O6 O 0.5714(3) 0.3684(3) 0.1092(2) 0.0332(12) Uani 1 1 d . . .
O7 O 0.5829(3) 0.4390(3) 0.4381(2) 0.0303(12) Uani 1 1 d . . .
O8 O 0.7179(4) 0.0361(5) 0.1049(3) 0.066(2) Uani 1 1 d . . .
O9 O 1.0940(3) 0.0194(3) 0.2315(3) 0.0420(14) Uani 1 1 d . . .
O10 O 0.8977(3) 0.3466(3) 0.0184(2) 0.0406(14) Uani 1 1 d . . .
O11 O 0.5588(4) 0.0503(4) 0.1874(3) 0.0575(18) Uani 1 1 d . . .
O12 O 1.1311(3) 0.0979(4) 0.3454(3) 0.0483(16) Uani 1 1 d . . .
O13 O 0.7782(4) 0.5286(4) 0.0345(3) 0.0518(17) Uani 1 1 d . . .
O14 O 0.6215(3) 0.0368(3) 0.3537(3) 0.0449(16) Uani 1 1 d . . .
O15 O 0.9016(3) 0.0500(3) 0.4624(2) 0.0391(14) Uani 1 1 d . . .
O16 O 1.0159(4) 0.3131(4) 0.3949(3) 0.0512(17) Uani 1 1 d . . .
O17 O 0.8632(4) 0.5491(4) 0.2143(3) 0.0592(19) Uani 1 1 d . . .
O18 O 0.5571(4) 0.5510(4) 0.1172(3) 0.0568(19) Uani 1 1 d . . .
O19 O 0.4278(4) 0.3119(4) 0.1959(3) 0.0547(18) Uani 1 1 d . . .
O20 O 0.6027(3) 0.1677(3) 0.4545(3) 0.0394(14) Uani 1 1 d . . .
O21 O 0.7120(5) 0.2131(6) 0.5168(3) 0.085(3) Uani 1 1 d U . .
O22 O 0.8242(4) 0.4424(3) 0.4486(3) 0.0565(19) Uani 1 1 d . . .
O23 O 0.7754(5) 0.5481(4) 0.3430(3) 0.059(2) Uani 1 1 d . . .
O24 O 0.4780(3) 0.5451(3) 0.2492(2) 0.0381(13) Uani 1 1 d . . .
O25 O 0.4125(4) 0.4357(4) 0.3074(4) 0.063(2) Uani 1 1 d . . .
O26 O 0.8947(6) -0.0448(5) 0.0662(4) 0.095(3) Uani 1 1 d . . .
O27 O 1.1195(4) 0.0401(4) 0.0983(3) 0.0569(18) Uani 1 1 d . . .
O28 O 0.9024(5) 0.1974(4) -0.0363(3) 0.065(2) Uani 1 1 d . . .
O29 O 0.3936(4) 0.1381(4) 0.3072(3) 0.066(2) Uani 1 1 d . . .
O30 O 1.0688(3) 0.1332(4) 0.5076(2) 0.0430(15) Uani 1 1 d . . .
O31 O 0.6645(5) 0.6996(4) 0.1403(3) 0.074(2) Uani 1 1 d . . .
O32 O 0.3830(4) 0.2682(4) 0.3931(3) 0.062(2) Uani 1 1 d . . .
O33 O 0.8995(4) 0.2590(4) 0.5449(3) 0.0451(15) Uani 1 1 d . . .
O34 O 0.5805(4) 0.6858(4) 0.2669(3) 0.0612(19) Uani 1 1 d . . .
P1 P 0.76012(12) 0.75924(11) 0.42372(9) 0.0256(4) Uani 1 1 d . . .
C111 C 0.8630(4) 0.6886(4) 0.4265(3) 0.0294(17) Uani 1 1 d . . .
C112 C 0.8859(5) 0.6385(5) 0.3821(4) 0.041(2) Uani 1 1 d . . .
H112 H 0.8500 0.6457 0.3500 0.049 Uiso 1 1 calc R . .
C113 C 0.9609(6) 0.5790(5) 0.3860(4) 0.050(2) Uani 1 1 d . . .
H113 H 0.9771 0.5448 0.3563 0.060 Uiso 1 1 calc R . .
C114 C 1.0129(6) 0.5683(6) 0.4326(4) 0.051(2) Uani 1 1 d . . .
H114 H 1.0645 0.5265 0.4351 0.062 Uiso 1 1 calc R . .
C115 C 0.9905(5) 0.6175(5) 0.4752(4) 0.048(2) Uani 1 1 d . . .
H115 H 1.0272 0.6097 0.5069 0.058 Uiso 1 1 calc R . .
C116 C 0.9158(5) 0.6782(5) 0.4731(4) 0.038(2) Uani 1 1 d . . .
H116 H 0.9008 0.7122 0.5030 0.045 Uiso 1 1 calc R . .
C121 C 0.7489(4) 0.8319(4) 0.4722(3) 0.0253(16) Uani 1 1 d . . .
C122 C 0.7369(5) 0.9117(4) 0.4531(3) 0.0309(17) Uani 1 1 d . . .
H122 H 0.7333 0.9303 0.4122 0.037 Uiso 1 1 calc R . .
C123 C 0.7301(5) 0.9639(5) 0.4938(4) 0.0350(19) Uani 1 1 d . . .
H123 H 0.7225 1.0180 0.4805 0.042 Uiso 1 1 calc R . .
C124 C 0.7341(5) 0.9382(5) 0.5529(4) 0.043(2) Uani 1 1 d . . .
H124 H 0.7299 0.9745 0.5803 0.051 Uiso 1 1 calc R . .
C125 C 0.7443(5) 0.8599(5) 0.5729(4) 0.040(2) Uani 1 1 d . . .
H125 H 0.7471 0.8426 0.6140 0.048 Uiso 1 1 calc R . .
C126 C 0.7505(5) 0.8068(5) 0.5335(3) 0.0354(19) Uani 1 1 d . . .
H126 H 0.7559 0.7533 0.5475 0.042 Uiso 1 1 calc R . .
C131 C 0.6878(4) 0.7082(4) 0.4466(3) 0.0247(15) Uani 1 1 d . . .
C132 C 0.7135(5) 0.6260(5) 0.4588(4) 0.0334(18) Uani 1 1 d . . .
H132 H 0.7700 0.5950 0.4554 0.040 Uiso 1 1 calc R . .
C133 C 0.6549(6) 0.5902(5) 0.4762(4) 0.045(2) Uani 1 1 d . . .
H133 H 0.6719 0.5341 0.4851 0.054 Uiso 1 1 calc R . .
C134 C 0.5732(5) 0.6341(5) 0.4808(4) 0.039(2) Uani 1 1 d . . .
H134 H 0.5339 0.6086 0.4925 0.047 Uiso 1 1 calc R . .
C135 C 0.5481(5) 0.7154(5) 0.4683(4) 0.044(2) Uani 1 1 d . . .
H135 H 0.4914 0.7461 0.4709 0.053 Uiso 1 1 calc R . .
C136 C 0.6058(5) 0.7522(5) 0.4520(4) 0.038(2) Uani 1 1 d . . .
H136 H 0.5886 0.8084 0.4444 0.046 Uiso 1 1 calc R . .
C141 C 0.7384(5) 0.8057(4) 0.3490(3) 0.0298(17) Uani 1 1 d . . .
C142 C 0.6786(6) 0.7951(6) 0.3172(4) 0.049(2) Uani 1 1 d . . .
H142 H 0.6486 0.7620 0.3341 0.059 Uiso 1 1 calc R . .
C143 C 0.6619(6) 0.8332(7) 0.2599(4) 0.058(3) Uani 1 1 d . . .
H143 H 0.6202 0.8260 0.2377 0.070 Uiso 1 1 calc R . .
C144 C 0.7051(6) 0.8809(5) 0.2354(4) 0.048(2) Uani 1 1 d . . .
H144 H 0.6932 0.9066 0.1963 0.057 Uiso 1 1 calc R . .
C145 C 0.7656(5) 0.8920(5) 0.2671(4) 0.041(2) Uani 1 1 d . . .
H145 H 0.7947 0.9259 0.2502 0.049 Uiso 1 1 calc R . .
C146 C 0.7832(5) 0.8537(5) 0.3228(4) 0.0357(19) Uani 1 1 d . . .
H146 H 0.8264 0.8595 0.3442 0.043 Uiso 1 1 calc R . .
P2 P 0.27961(12) 0.80644(12) 0.30067(8) 0.0288(4) Uani 1 1 d . . .
C211 C 0.3448(5) 0.8642(4) 0.3103(3) 0.0343(18) Uani 1 1 d . . .
C212 C 0.3719(5) 0.8637(5) 0.3657(4) 0.039(2) Uani 1 1 d . . .
H212 H 0.3544 0.8350 0.3984 0.047 Uiso 1 1 calc R . .
C213 C 0.4243(6) 0.9043(5) 0.3744(4) 0.046(2) Uani 1 1 d . . .
H213 H 0.4421 0.9046 0.4129 0.055 Uiso 1 1 calc R . .
C214 C 0.4507(7) 0.9448(6) 0.3263(5) 0.064(3) Uani 1 1 d . . .
H214 H 0.4863 0.9736 0.3321 0.076 Uiso 1 1 calc R . .
C215 C 0.4268(8) 0.9436(6) 0.2724(5) 0.067(3) Uani 1 1 d . . .
H215 H 0.4467 0.9704 0.2397 0.080 Uiso 1 1 calc R . .
C216 C 0.3730(7) 0.9036(6) 0.2630(4) 0.057(3) Uani 1 1 d . . .
H216 H 0.3558 0.9035 0.2242 0.068 Uiso 1 1 calc R . .
C221 C 0.2805(5) 0.7917(5) 0.2251(3) 0.0331(18) Uani 1 1 d . . .
C222 C 0.3329(5) 0.7223(5) 0.2064(4) 0.0364(19) Uani 1 1 d . . .
H222 H 0.3655 0.6809 0.2342 0.044 Uiso 1 1 calc R . .
C223 C 0.3381(6) 0.7129(5) 0.1473(4) 0.045(2) Uani 1 1 d . . .
H223 H 0.3747 0.6655 0.1346 0.054 Uiso 1 1 calc R . .
C224 C 0.2901(6) 0.7724(6) 0.1067(4) 0.047(2) Uani 1 1 d . . .
H224 H 0.2931 0.7653 0.0663 0.056 Uiso 1 1 calc R . .
C225 C 0.2384(6) 0.8414(5) 0.1245(4) 0.046(2) Uani 1 1 d . . .
H225 H 0.2062 0.8823 0.0962 0.056 Uiso 1 1 calc R . .
C226 C 0.2326(5) 0.8521(5) 0.1838(4) 0.040(2) Uani 1 1 d . . .
H226 H 0.1963 0.9000 0.1960 0.048 Uiso 1 1 calc R . .
C231 C 0.1758(5) 0.8534(5) 0.3241(3) 0.0303(17) Uani 1 1 d . . .
C232 C 0.1110(5) 0.8382(5) 0.3007(4) 0.040(2) Uani 1 1 d . . .
H232 H 0.1208 0.8062 0.2696 0.048 Uiso 1 1 calc R . .
C233 C 0.0314(5) 0.8698(6) 0.3227(4) 0.048(2) Uani 1 1 d . . .
H233 H -0.0130 0.8585 0.3072 0.058 Uiso 1 1 calc R . .
C234 C 0.0175(5) 0.9171(5) 0.3666(4) 0.042(2) Uani 1 1 d . . .
H234 H -0.0372 0.9403 0.3804 0.051 Uiso 1 1 calc R . .
C235 C 0.0811(5) 0.9314(5) 0.3907(4) 0.0366(19) Uani 1 1 d . . .
H235 H 0.0705 0.9624 0.4223 0.044 Uiso 1 1 calc R . .
C236 C 0.1604(5) 0.9018(5) 0.3700(3) 0.0339(18) Uani 1 1 d . . .
H236 H 0.2041 0.9136 0.3862 0.041 Uiso 1 1 calc R . .
C241 C 0.3221(5) 0.7118(4) 0.3454(3) 0.0287(17) Uani 1 1 d . . .
C242 C 0.2696(5) 0.6763(5) 0.3759(4) 0.0380(19) Uani 1 1 d . . .
H242 H 0.2114 0.7006 0.3725 0.046 Uiso 1 1 calc R . .
C243 C 0.3033(6) 0.6055(5) 0.4109(4) 0.045(2) Uani 1 1 d . . .
H243 H 0.2679 0.5811 0.4323 0.054 Uiso 1 1 calc R . .
C244 C 0.3876(6) 0.5693(5) 0.4155(4) 0.044(2) Uani 1 1 d . . .
H244 H 0.4100 0.5205 0.4402 0.052 Uiso 1 1 calc R . .
C245 C 0.4392(5) 0.6042(5) 0.3841(3) 0.0360(19) Uani 1 1 d . . .
H245 H 0.4974 0.5786 0.3861 0.043 Uiso 1 1 calc R . .
C246 C 0.4063(5) 0.6763(5) 0.3498(4) 0.0355(19) Uani 1 1 d . . .
H246 H 0.4417 0.7013 0.3292 0.043 Uiso 1 1 calc R . .
P3 P 0.67323(13) 0.84997(13) 0.93720(9) 0.0336(5) Uani 1 1 d . . .
C311 C 0.7579(5) 0.8159(6) 0.9884(4) 0.040(2) Uani 1 1 d . . .
C312 C 0.8375(5) 0.7935(5) 0.9688(4) 0.039(2) Uani 1 1 d . . .
H312 H 0.8484 0.7942 0.9278 0.047 Uiso 1 1 calc R . .
C313 C 0.9025(6) 0.7699(6) 1.0082(4) 0.053(3) Uani 1 1 d . . .
H313 H 0.9578 0.7560 0.9943 0.064 Uiso 1 1 calc R . .
C314 C 0.8866(6) 0.7666(7) 1.0666(5) 0.065(3) Uani 1 1 d . . .
H314 H 0.9314 0.7495 1.0936 0.079 Uiso 1 1 calc R . .
C315 C 0.8077(7) 0.7875(9) 1.0877(5) 0.083(4) Uani 1 1 d . . .
H315 H 0.7973 0.7842 1.1289 0.100 Uiso 1 1 calc R . .
C316 C 0.7439(6) 0.8131(8) 1.0482(4) 0.068(3) Uani 1 1 d . . .
H316 H 0.6887 0.8294 1.0624 0.082 Uiso 1 1 calc R . .
C321 C 0.6054(5) 0.7938(5) 0.9575(3) 0.0308(17) Uani 1 1 d . . .
C322 C 0.6351(6) 0.7191(7) 0.9892(5) 0.060(3) Uani 1 1 d . . .
H322 H 0.6901 0.7001 1.0036 0.072 Uiso 1 1 calc R . .
C323 C 0.5873(7) 0.6725(7) 1.0000(5) 0.068(3) Uani 1 1 d . . .
H323 H 0.6098 0.6210 1.0211 0.081 Uiso 1 1 calc R . .
C324 C 0.5074(6) 0.6984(6) 0.9812(4) 0.050(2) Uani 1 1 d . . .
H324 H 0.4729 0.6672 0.9914 0.059 Uiso 1 1 calc R . .
C325 C 0.4788(6) 0.7687(7) 0.9481(5) 0.065(3) Uani 1 1 d . . .
H325 H 0.4247 0.7860 0.9320 0.078 Uiso 1 1 calc R . .
C326 C 0.5275(6) 0.8163(6) 0.9373(5) 0.063(3) Uani 1 1 d . . .
H326 H 0.5051 0.8668 0.9147 0.076 Uiso 1 1 calc R . .
C331 C 0.6238(6) 0.9548(5) 0.9359(4) 0.043(2) Uani 1 1 d . . .
C332 C 0.6541(7) 0.9960(7) 0.9732(5) 0.065(3) Uani 1 1 d . . .
H332 H 0.6970 0.9680 1.0007 0.077 Uiso 1 1 calc R . .
C333 C 0.6199(8) 1.0776(7) 0.9685(6) 0.081(4) Uani 1 1 d . . .
H333 H 0.6394 1.1065 0.9926 0.097 Uiso 1 1 calc R . .
C334 C 0.5558(8) 1.1177(7) 0.9276(5) 0.077(4) Uani 1 1 d . . .
H334 H 0.5326 1.1739 0.9244 0.092 Uiso 1 1 calc R . .
C335 C 0.5273(9) 1.0786(7) 0.8937(5) 0.078(4) Uani 1 1 d . . .
H335 H 0.4830 1.1060 0.8672 0.094 Uiso 1 1 calc R . .
C336 C 0.5640(7) 0.9957(6) 0.8978(5) 0.067(3) Uani 1 1 d . . .
H336 H 0.5454 0.9679 0.8722 0.080 Uiso 1 1 calc R . .
C341 C 0.7110(5) 0.8307(5) 0.8647(3) 0.0334(18) Uani 1 1 d . . .
C342 C 0.7504(6) 0.8811(6) 0.8334(4) 0.047(2) Uani 1 1 d . . .
H342 H 0.7528 0.9262 0.8492 0.057 Uiso 1 1 calc R . .
C343 C 0.7856(6) 0.8630(7) 0.7787(4) 0.055(3) Uani 1 1 d . . .
H343 H 0.8108 0.8969 0.7562 0.066 Uiso 1 1 calc R . .
C344 C 0.7836(6) 0.7952(6) 0.7573(4) 0.051(3) Uani 1 1 d . . .
H344 H 0.8105 0.7811 0.7213 0.062 Uiso 1 1 calc R . .
C345 C 0.7433(6) 0.7485(6) 0.7876(4) 0.047(2) Uani 1 1 d . . .
H345 H 0.7395 0.7043 0.7712 0.056 Uiso 1 1 calc R . .
C346 C 0.7082(5) 0.7649(5) 0.8415(4) 0.039(2) Uani 1 1 d . . .
H346 H 0.6820 0.7310 0.8628 0.047 Uiso 1 1 calc R . .
P4 P 0.14989(12) 0.54857(12) 0.18043(9) 0.0308(4) Uani 1 1 d . . .
C411 C 0.2447(5) 0.5464(5) 0.1432(3) 0.0306(17) Uani 1 1 d . . .
C412 C 0.2392(5) 0.5828(5) 0.0852(4) 0.039(2) Uani 1 1 d . . .
H412 H 0.1869 0.6135 0.0685 0.047 Uiso 1 1 calc R . .
C413 C 0.3105(6) 0.5739(6) 0.0520(4) 0.046(2) Uani 1 1 d . . .
H413 H 0.3071 0.5980 0.0123 0.055 Uiso 1 1 calc R . .
C414 C 0.3853(5) 0.5304(5) 0.0765(4) 0.041(2) Uani 1 1 d . . .
H414 H 0.4338 0.5232 0.0533 0.050 Uiso 1 1 calc R . .
C415 C 0.3917(5) 0.4968(5) 0.1345(4) 0.044(2) Uani 1 1 d . . .
H415 H 0.4444 0.4689 0.1517 0.053 Uiso 1 1 calc R . .
C416 C 0.3208(5) 0.5041(5) 0.1671(4) 0.0379(19) Uani 1 1 d . . .
H416 H 0.3247 0.4794 0.2066 0.046 Uiso 1 1 calc R . .
C421 C 0.0987(6) 0.5063(6) 0.1351(4) 0.0447(19) Uani 1 1 d U . .
C422 C 0.1450(8) 0.4398(7) 0.1107(6) 0.080(3) Uani 1 1 d U . .
H422 H 0.2029 0.4200 0.1173 0.096 Uiso 1 1 calc R . .
C423 C 0.1119(10) 0.4008(9) 0.0773(7) 0.102(4) Uani 1 1 d U . .
H423 H 0.1452 0.3552 0.0604 0.123 Uiso 1 1 calc R . .
C424 C 0.0286(10) 0.4308(9) 0.0696(7) 0.098(4) Uani 1 1 d U . .
H424 H 0.0026 0.4012 0.0512 0.117 Uiso 1 1 calc R . .
C425 C -0.0179(9) 0.4995(10) 0.0866(7) 0.105(4) Uani 1 1 d U . .
H425 H -0.0739 0.5229 0.0746 0.126 Uiso 1 1 calc R . .
C426 C 0.0176(7) 0.5372(9) 0.1230(6) 0.083(3) Uani 1 1 d U . .
H426 H -0.0156 0.5838 0.1386 0.099 Uiso 1 1 calc R . .
C431 C 0.1669(5) 0.4919(5) 0.2516(4) 0.0342(18) Uani 1 1 d . . .
C432 C 0.1304(6) 0.4350(5) 0.2673(4) 0.052(2) Uani 1 1 d . . .
H432 H 0.0986 0.4231 0.2395 0.062 Uiso 1 1 calc R . .
C433 C 0.1403(7) 0.3952(6) 0.3241(5) 0.068(3) Uani 1 1 d . . .
H433 H 0.1144 0.3566 0.3350 0.081 Uiso 1 1 calc R . .
C434 C 0.1861(6) 0.4105(6) 0.3638(4) 0.055(3) Uani 1 1 d . . .
H434 H 0.1925 0.3825 0.4024 0.066 Uiso 1 1 calc R . .
C435 C 0.2231(6) 0.4660(6) 0.3488(4) 0.056(3) Uani 1 1 d . . .
H435 H 0.2561 0.4760 0.3768 0.067 Uiso 1 1 calc R . .
C436 C 0.2134(5) 0.5079(5) 0.2932(4) 0.046(2) Uani 1 1 d . . .
H436 H 0.2384 0.5475 0.2834 0.055 Uiso 1 1 calc R . .
C441 C 0.0836(5) 0.6474(5) 0.1903(3) 0.0318(17) Uani 1 1 d . . .
C442 C 0.0124(6) 0.6538(6) 0.2242(4) 0.052(2) Uani 1 1 d . . .
H442 H 0.0029 0.6077 0.2434 0.062 Uiso 1 1 calc R . .
C443 C -0.0436(6) 0.7279(6) 0.2291(5) 0.057(3) Uani 1 1 d . . .
H443 H -0.0926 0.7328 0.2515 0.069 Uiso 1 1 calc R . .
C444 C -0.0297(6) 0.7937(5) 0.2025(4) 0.047(2) Uani 1 1 d . . .
H444 H -0.0691 0.8443 0.2064 0.057 Uiso 1 1 calc R . .
C445 C 0.0409(5) 0.7884(5) 0.1698(4) 0.043(2) Uani 1 1 d . . .
H445 H 0.0503 0.8350 0.1515 0.051 Uiso 1 1 calc R . .
C446 C 0.0978(5) 0.7144(5) 0.1640(4) 0.0337(18) Uani 1 1 d . . .
H446 H 0.1467 0.7101 0.1417 0.040 Uiso 1 1 calc R . .
N1S N 0.5211(9) 0.9371(9) 0.5430(6) 0.054(4) Uani 0.50 1 d PDU . .
C11S C 0.5160(12) 0.9722(10) 0.4896(7) 0.071(5) Uani 0.50 1 d PDU . .
C12S C 0.5420(15) 0.9574(15) 0.4266(7) 0.082(6) Uani 0.50 1 d PDU . .
H12A H 0.5205 1.0077 0.4027 0.124 Uiso 0.50 1 d PR . .
H12B H 0.6011 0.9378 0.4231 0.124 Uiso 0.50 1 d PR . .
H12C H 0.5195 0.9204 0.4137 0.124 Uiso 0.50 1 d PR . .

loop_
_atom_site_aniso_label
_atom_site_aniso_U_11
_atom_site_aniso_U_22
_atom_site_aniso_U_33
_atom_site_aniso_U_23
_atom_site_aniso_U_13
_atom_site_aniso_U_12
Pd1 0.0300(3) 0.0314(3) 0.0312(3) -0.0052(3) -0.0019(3) -0.0155(3)
Pd2 0.0232(3) 0.0214(3) 0.0200(3) -0.0008(2) -0.0033(2) -0.0073(2)
Pd3 0.0227(3) 0.0351(3) 0.0222(3) -0.0038(2) -0.0029(2) -0.0061(2)
Pd4 0.0213(3) 0.0260(3) 0.0187(3) -0.0023(2) -0.0016(2) -0.0091(2)
Pd5 0.0334(3) 0.0289(3) 0.0231(3) 0.0004(2) 0.0009(2) -0.0124(3)
Pd6 0.0220(3) 0.0211(3) 0.0214(3) -0.0004(2) -0.0047(2) -0.0073(2)
Pd7 0.0207(3) 0.0226(3) 0.0276(3) 0.0006(2) -0.0048(2) -0.0090(2)
Pd8 0.0197(3) 0.0238(3) 0.0220(3) -0.0012(2) -0.0037(2) -0.0076(2)
Pd9 0.0238(3) 0.0329(3) 0.0211(3) -0.0008(2) -0.0031(2) -0.0125(2)
Pd10 0.0260(3) 0.0264(3) 0.0214(3) -0.0016(2) -0.0006(2) -0.0137(2)
Pd11 0.0268(3) 0.0197(3) 0.0225(3) 0.0002(2) -0.0039(2) -0.0101(2)
Pd12 0.0235(3) 0.0213(3) 0.0260(3) 0.0013(2) -0.0061(2) -0.0109(2)
Pd13 0.0182(3) 0.0196(3) 0.0180(3) -0.0009(2) -0.0031(2) -0.0084(2)
Ni1 0.0394(6) 0.0377(6) 0.0258(5) -0.0072(4) 0.0037(4) -0.0108(5)
Ni2 0.0270(5) 0.0243(5) 0.0222(5) -0.0026(4) -0.0028(4) -0.0084(4)
Ni3 0.0247(5) 0.0245(5) 0.0198(5) -0.0019(4) -0.0011(4) -0.0076(4)
Ni4 0.0244(5) 0.0248(5) 0.0211(5) -0.0022(4) -0.0012(4) -0.0072(4)
Ni5 0.0255(5) 0.0259(5) 0.0337(6) 0.0037(4) -0.0068(4) -0.0115(4)
Ni6 0.0234(5) 0.0331(5) 0.0210(5) -0.0016(4) -0.0031(4) -0.0107(4)
Ni7 0.0361(5) 0.0285(5) 0.0256(5) 0.0027(4) -0.0015(4) -0.0174(4)
Ni8 0.0216(5) 0.0254(5) 0.0321(5) 0.0052(4) -0.0032(4) -0.0080(4)
Ni9 0.0171(4) 0.0203(5) 0.0206(5) -0.0006(4) -0.0014(3) -0.0076(4)
Ni10 0.0292(5) 0.0299(5) 0.0204(5) -0.0020(4) -0.0011(4) -0.0129(4)
Ni11 0.0219(4) 0.0239(5) 0.0182(5) -0.0026(4) -0.0017(4) -0.0110(4)
Ni12 0.0358(5) 0.0222(5) 0.0283(5) -0.0039(4) 0.0006(4) -0.0123(4)
Ni13 0.0221(5) 0.0187(5) 0.0218(5) 0.0003(4) -0.0017(4) -0.0071(4)
C1 0.030(4) 0.035(5) 0.032(4) -0.006(4) -0.001(3) -0.016(4)
C2 0.036(4) 0.029(4) 0.021(4) -0.003(3) 0.004(3) -0.005(4)
C3 0.040(5) 0.027(4) 0.033(5) 0.000(3) -0.001(4) -0.011(4)
C4 0.021(4) 0.023(4) 0.026(4) 0.006(3) -0.006(3) -0.007(3)
C5 0.043(5) 0.040(5) 0.024(4) -0.002(3) -0.003(3) -0.027(4)
C6 0.028(4) 0.027(4) 0.033(5) -0.011(3) -0.002(3) -0.005(3)
C7 0.033(4) 0.025(4) 0.029(4) -0.003(3) -0.013(3) -0.002(3)
C8 0.040(5) 0.045(5) 0.035(5) -0.007(4) -0.001(4) -0.014(4)
C9 0.029(4) 0.036(5) 0.023(4) -0.002(3) -0.001(3) -0.011(4)
C10 0.027(4) 0.045(5) 0.022(4) -0.004(3) 0.002(3) -0.020(4)
C11 0.038(5) 0.035(5) 0.045(5) -0.005(4) -0.005(4) -0.018(4)
C12 0.027(4) 0.045(5) 0.019(4) -0.007(3) 0.001(3) -0.011(4)
C13 0.037(4) 0.035(5) 0.032(5) 0.001(4) 0.001(4) -0.016(4)
C14 0.026(4) 0.032(5) 0.045(5) 0.001(4) -0.010(4) -0.011(3)
C15 0.029(4) 0.038(5) 0.024(4) -0.008(4) -0.004(3) -0.013(4)
C16 0.038(4) 0.040(5) 0.017(4) -0.005(3) -0.010(3) -0.009(4)
C17 0.058(6) 0.039(5) 0.027(4) 0.007(4) 0.002(4) -0.025(4)
C18 0.031(4) 0.032(4) 0.036(5) 0.001(4) -0.003(4) -0.014(4)
C19 0.031(4) 0.028(4) 0.042(5) 0.005(4) -0.014(4) -0.016(4)
C20 0.033(4) 0.028(4) 0.044(5) 0.007(4) -0.010(4) -0.013(4)
C21 0.065(6) 0.069(7) 0.031(4) -0.004(4) -0.001(4) -0.048(5)
C22 0.038(4) 0.029(4) 0.038(5) -0.006(4) -0.010(4) -0.008(4)
C23 0.061(6) 0.046(5) 0.023(4) -0.001(4) 0.004(4) -0.032(5)
C24 0.034(4) 0.020(4) 0.029(4) 0.002(3) -0.006(3) -0.004(3)
C25 0.032(5) 0.029(4) 0.050(5) 0.014(4) -0.007(4) -0.013(4)
C26 0.070(7) 0.052(6) 0.053(6) -0.021(5) 0.024(5) -0.028(5)
C27 0.045(6) 0.037(5) 0.038(5) -0.004(4) 0.003(4) -0.006(4)
C28 0.040(5) 0.057(6) 0.038(5) -0.012(5) 0.003(4) -0.018(4)
C29 0.040(5) 0.030(5) 0.048(5) 0.011(4) -0.014(4) -0.009(4)
C30 0.028(4) 0.031(4) 0.029(4) -0.001(3) 0.003(3) -0.009(3)
C31 0.074(7) 0.033(5) 0.034(5) 0.002(4) 0.001(5) -0.022(5)
C32 0.033(4) 0.031(4) 0.042(5) 0.007(4) -0.001(4) -0.012(4)
C33 0.036(4) 0.031(4) 0.021(4) -0.003(3) 0.002(3) -0.010(3)
C34 0.041(5) 0.029(5) 0.049(5) -0.007(4) 0.008(4) -0.015(4)
O1 0.044(3) 0.027(3) 0.044(4) 0.006(3) -0.001(3) -0.016(3)
O2 0.036(3) 0.045(4) 0.036(3) 0.001(3) 0.005(3) -0.021(3)
O3 0.036(3) 0.040(3) 0.026(3) 0.000(2) -0.009(3) -0.010(3)
O4 0.036(3) 0.026(3) 0.035(3) 0.001(2) -0.006(2) -0.013(2)
O5 0.035(3) 0.056(4) 0.042(4) -0.004(3) -0.001(3) -0.027(3)
O6 0.034(3) 0.032(3) 0.029(3) -0.005(2) -0.012(2) -0.004(2)
O7 0.029(3) 0.031(3) 0.026(3) -0.001(2) -0.003(2) -0.002(2)
O8 0.065(4) 0.089(6) 0.073(5) -0.055(4) 0.010(4) -0.048(4)
O9 0.032(3) 0.043(4) 0.039(3) -0.009(3) -0.003(3) 0.005(3)
O10 0.042(3) 0.046(4) 0.031(3) 0.002(3) 0.005(3) -0.014(3)
O11 0.064(4) 0.058(4) 0.067(5) -0.021(4) -0.001(4) -0.037(4)
O12 0.031(3) 0.084(5) 0.035(3) -0.018(3) 0.004(3) -0.022(3)
O13 0.074(5) 0.041(4) 0.037(4) 0.008(3) 0.002(3) -0.019(3)
O14 0.036(3) 0.040(4) 0.061(4) 0.025(3) -0.023(3) -0.024(3)
O15 0.039(3) 0.045(4) 0.036(3) 0.012(3) -0.013(3) -0.023(3)
O16 0.054(4) 0.060(4) 0.050(4) 0.005(3) -0.020(3) -0.035(4)
O17 0.077(5) 0.076(5) 0.048(4) 0.012(3) -0.016(4) -0.062(4)
O18 0.045(4) 0.054(4) 0.068(5) 0.032(4) -0.021(3) -0.024(3)
O19 0.047(4) 0.035(3) 0.082(5) 0.027(3) -0.035(4) -0.022(3)
O20 0.034(3) 0.035(3) 0.049(4) 0.009(3) -0.014(3) -0.016(3)
O21 0.093(5) 0.141(7) 0.048(4) 0.025(4) -0.020(4) -0.083(5)
O22 0.075(5) 0.027(3) 0.062(4) -0.006(3) -0.042(4) -0.004(3)
O23 0.097(5) 0.073(5) 0.036(4) 0.001(3) -0.013(4) -0.068(4)
O24 0.046(3) 0.023(3) 0.040(3) 0.008(2) -0.012(3) -0.008(3)
O25 0.029(3) 0.040(4) 0.109(6) 0.031(4) -0.012(4) -0.010(3)
O26 0.105(7) 0.069(6) 0.134(9) -0.054(6) 0.046(6) -0.051(5)
O27 0.038(4) 0.063(5) 0.060(5) -0.009(4) 0.000(3) -0.004(3)
O28 0.083(5) 0.071(5) 0.030(4) 0.004(4) -0.005(4) -0.015(4)
O29 0.042(4) 0.073(5) 0.084(6) 0.013(4) 0.007(4) -0.032(4)
O30 0.038(3) 0.056(4) 0.033(3) 0.001(3) -0.017(3) -0.013(3)
O31 0.124(7) 0.031(4) 0.065(5) 0.002(3) 0.006(5) -0.029(4)
O32 0.037(4) 0.070(5) 0.081(5) 0.010(4) 0.003(4) -0.029(3)
O33 0.041(3) 0.058(4) 0.032(3) -0.004(3) -0.005(3) -0.012(3)
O34 0.069(5) 0.026(4) 0.085(5) -0.004(3) 0.017(4) -0.015(3)
P1 0.0283(10) 0.0238(10) 0.0278(10) -0.0011(8) -0.0032(8) -0.0130(8)
C111 0.028(4) 0.026(4) 0.036(4) -0.002(3) -0.001(3) -0.012(3)
C112 0.045(5) 0.042(5) 0.040(5) -0.010(4) -0.001(4) -0.018(4)
C113 0.047(5) 0.040(5) 0.057(6) -0.017(5) 0.010(5) -0.003(4)
C114 0.038(5) 0.042(5) 0.061(6) -0.007(5) 0.007(5) 0.004(4)
C115 0.035(5) 0.043(5) 0.057(6) 0.001(5) -0.013(4) -0.003(4)
C116 0.034(4) 0.033(5) 0.047(5) -0.006(4) -0.013(4) -0.012(4)
C121 0.021(3) 0.025(4) 0.032(4) 0.005(3) -0.009(3) -0.011(3)
C122 0.033(4) 0.029(4) 0.030(4) 0.000(3) 0.000(3) -0.012(3)
C123 0.032(4) 0.024(4) 0.048(5) -0.008(4) -0.006(4) -0.007(3)
C124 0.034(4) 0.046(5) 0.049(6) -0.021(4) -0.004(4) -0.009(4)
C125 0.043(5) 0.051(6) 0.032(5) -0.008(4) -0.003(4) -0.022(4)
C126 0.039(5) 0.034(5) 0.031(4) 0.003(4) -0.009(4) -0.012(4)
C131 0.030(4) 0.026(4) 0.021(4) -0.001(3) -0.001(3) -0.015(3)
C132 0.036(4) 0.029(4) 0.037(5) -0.003(3) 0.001(4) -0.014(4)
C133 0.056(6) 0.037(5) 0.049(6) 0.001(4) 0.009(5) -0.031(4)
C134 0.042(5) 0.053(6) 0.033(5) 0.000(4) 0.001(4) -0.031(4)
C135 0.026(4) 0.050(6) 0.055(6) -0.003(4) -0.003(4) -0.013(4)
C136 0.034(4) 0.026(4) 0.055(6) 0.001(4) -0.007(4) -0.012(4)
C141 0.033(4) 0.024(4) 0.034(4) -0.001(3) 0.000(3) -0.013(3)
C142 0.056(6) 0.056(6) 0.045(6) 0.012(4) -0.017(5) -0.036(5)
C143 0.065(7) 0.079(8) 0.036(5) 0.011(5) -0.017(5) -0.036(6)
C144 0.060(6) 0.046(5) 0.028(5) 0.011(4) 0.001(4) -0.013(5)
C145 0.052(5) 0.033(5) 0.038(5) -0.003(4) 0.009(4) -0.015(4)
C146 0.036(4) 0.039(5) 0.035(5) -0.009(4) 0.010(4) -0.017(4)
P2 0.0317(10) 0.0253(10) 0.0218(10) 0.0015(8) 0.0011(8) -0.0011(8)
C211 0.043(5) 0.023(4) 0.031(4) 0.000(3) 0.004(4) -0.004(3)
C212 0.032(4) 0.036(5) 0.044(5) 0.005(4) 0.005(4) -0.008(4)
C213 0.050(5) 0.039(5) 0.043(5) -0.004(4) -0.007(4) -0.005(4)
C214 0.070(7) 0.050(6) 0.077(8) -0.005(6) 0.004(6) -0.030(6)
C215 0.103(9) 0.057(7) 0.054(7) 0.005(5) 0.011(6) -0.050(7)
C216 0.079(7) 0.053(6) 0.038(5) 0.006(4) 0.009(5) -0.026(6)
C221 0.035(4) 0.030(4) 0.028(4) -0.003(3) 0.003(3) -0.003(3)
C222 0.040(5) 0.032(4) 0.034(5) -0.001(4) -0.001(4) -0.009(4)
C223 0.054(5) 0.033(5) 0.042(5) -0.013(4) 0.006(4) -0.005(4)
C224 0.059(6) 0.054(6) 0.027(5) -0.012(4) 0.001(4) -0.016(5)
C225 0.056(6) 0.040(5) 0.033(5) 0.007(4) -0.009(4) -0.006(4)
C226 0.044(5) 0.036(5) 0.026(4) 0.003(4) 0.004(4) 0.001(4)
C231 0.033(4) 0.033(4) 0.017(4) 0.004(3) -0.001(3) -0.002(3)
C232 0.040(5) 0.041(5) 0.028(4) -0.005(4) -0.005(4) 0.000(4)
C233 0.035(5) 0.062(6) 0.042(5) -0.008(5) -0.005(4) -0.009(4)
C234 0.024(4) 0.049(5) 0.040(5) 0.005(4) 0.005(4) -0.001(4)
C235 0.041(5) 0.027(4) 0.030(4) 0.000(3) 0.002(4) 0.001(4)
C236 0.034(4) 0.031(4) 0.030(4) 0.000(3) -0.005(3) -0.003(4)
C241 0.037(4) 0.028(4) 0.016(4) -0.004(3) 0.000(3) -0.002(3)
C242 0.033(4) 0.032(5) 0.044(5) 0.002(4) 0.002(4) -0.008(4)
C243 0.051(5) 0.038(5) 0.047(6) 0.006(4) 0.011(4) -0.021(4)
C244 0.060(6) 0.027(4) 0.031(5) 0.008(4) 0.000(4) -0.002(4)
C245 0.040(5) 0.030(4) 0.029(4) -0.004(3) -0.008(4) 0.001(4)
C246 0.035(4) 0.035(5) 0.031(4) 0.001(4) 0.001(4) -0.007(4)
P3 0.0356(11) 0.0423(13) 0.0296(11) -0.0042(9) 0.0043(9) -0.0224(10)
C311 0.038(5) 0.058(6) 0.036(5) -0.013(4) 0.005(4) -0.028(4)
C312 0.044(5) 0.044(5) 0.035(5) -0.010(4) 0.011(4) -0.020(4)
C313 0.035(5) 0.072(7) 0.055(6) -0.012(5) -0.003(4) -0.020(5)
C314 0.048(6) 0.101(9) 0.057(7) -0.016(6) -0.012(5) -0.035(6)
C315 0.061(7) 0.159(14) 0.038(6) -0.022(7) -0.005(5) -0.045(8)
C316 0.039(5) 0.138(11) 0.034(5) -0.018(6) -0.002(4) -0.036(6)
C321 0.033(4) 0.040(5) 0.027(4) -0.005(3) 0.004(3) -0.022(4)
C322 0.051(6) 0.076(8) 0.059(7) 0.026(6) -0.016(5) -0.040(6)
C323 0.072(7) 0.073(8) 0.065(7) 0.027(6) -0.010(6) -0.045(6)
C324 0.066(6) 0.063(6) 0.038(5) 0.002(5) -0.003(5) -0.047(6)
C325 0.041(5) 0.074(8) 0.085(8) 0.018(6) -0.021(5) -0.032(5)
C326 0.047(6) 0.059(7) 0.079(8) 0.032(6) -0.016(5) -0.025(5)
C331 0.049(5) 0.040(5) 0.045(5) -0.005(4) 0.010(4) -0.022(4)
C332 0.061(7) 0.073(8) 0.065(7) -0.021(6) -0.006(6) -0.024(6)
C333 0.085(9) 0.044(7) 0.110(11) -0.022(7) -0.014(8) -0.010(6)
C334 0.107(10) 0.038(6) 0.078(9) 0.004(6) 0.011(8) -0.021(7)
C335 0.113(10) 0.056(7) 0.062(8) 0.018(6) -0.033(7) -0.027(7)
C336 0.095(9) 0.048(6) 0.061(7) 0.002(5) -0.026(6) -0.030(6)
C341 0.030(4) 0.047(5) 0.027(4) 0.002(4) -0.002(3) -0.020(4)
C342 0.052(6) 0.064(6) 0.037(5) -0.003(4) -0.004(4) -0.036(5)
C343 0.054(6) 0.086(8) 0.036(5) -0.005(5) 0.011(4) -0.043(6)
C344 0.046(5) 0.081(7) 0.023(5) -0.008(5) 0.004(4) -0.017(5)
C345 0.055(6) 0.048(6) 0.037(5) -0.005(4) -0.002(4) -0.017(5)
C346 0.040(5) 0.041(5) 0.036(5) -0.001(4) -0.003(4) -0.016(4)
P4 0.0310(10) 0.0256(10) 0.0351(11) -0.0021(9) -0.0009(9) -0.0092(9)
C411 0.029(4) 0.032(4) 0.032(4) -0.003(3) 0.000(3) -0.011(3)
C412 0.036(4) 0.044(5) 0.036(5) -0.003(4) -0.010(4) -0.011(4)
C413 0.055(6) 0.051(6) 0.037(5) -0.006(4) 0.006(4) -0.027(5)
C414 0.038(5) 0.039(5) 0.047(5) -0.013(4) 0.014(4) -0.012(4)
C415 0.032(4) 0.032(5) 0.061(6) -0.004(4) 0.000(4) 0.000(4)
C416 0.034(4) 0.030(4) 0.042(5) 0.004(4) -0.003(4) -0.004(4)
C421 0.052(4) 0.053(5) 0.037(4) -0.001(3) -0.003(4) -0.030(4)
C422 0.089(6) 0.065(6) 0.091(7) -0.028(5) -0.016(5) -0.023(4)
C423 0.125(6) 0.092(7) 0.107(8) -0.044(6) -0.015(7) -0.046(6)
C424 0.119(6) 0.109(7) 0.102(8) -0.026(6) -0.003(6) -0.080(6)
C425 0.076(6) 0.145(8) 0.120(9) -0.041(7) -0.015(6) -0.060(5)
C426 0.054(4) 0.119(7) 0.089(7) -0.046(6) -0.001(5) -0.035(5)
C431 0.030(4) 0.029(4) 0.041(5) -0.005(4) 0.009(4) -0.007(3)
C432 0.062(6) 0.042(5) 0.057(6) -0.010(5) 0.017(5) -0.027(5)
C433 0.091(9) 0.044(6) 0.069(8) 0.000(5) 0.032(7) -0.029(6)
C434 0.066(7) 0.045(6) 0.037(5) 0.007(4) 0.011(5) -0.003(5)
C435 0.051(6) 0.067(7) 0.041(6) 0.005(5) -0.001(5) -0.012(5)
C436 0.047(5) 0.043(5) 0.049(6) -0.003(4) 0.002(4) -0.018(4)
C441 0.033(4) 0.028(4) 0.032(4) -0.003(3) -0.003(3) -0.007(3)
C442 0.056(6) 0.042(5) 0.051(6) -0.005(4) 0.019(5) -0.012(5)
C443 0.055(6) 0.048(6) 0.058(7) -0.007(5) 0.019(5) -0.006(5)
C444 0.055(6) 0.038(5) 0.041(5) -0.011(4) -0.010(4) -0.002(4)
C445 0.053(5) 0.029(5) 0.039(5) 0.001(4) -0.013(4) -0.007(4)
C446 0.034(4) 0.034(5) 0.034(4) 0.002(4) -0.009(4) -0.014(4)
N1S 0.037(6) 0.056(8) 0.081(7) 0.004(6) -0.012(6) -0.033(6)
C11S 0.052(9) 0.090(10) 0.084(7) -0.018(7) -0.008(7) -0.039(8)
C12S 0.078(10) 0.091(11) 0.089(7) -0.031(8) -0.008(8) -0.033(8)

loop_
_atom_type_symbol
_atom_type_description
_atom_type_scat_dispersion_real
_atom_type_scat_dispersion_imag
_atom_type_scat_source
C C 0.0033 0.0016 'International Tables Vol C Tables 4.2.6.8 and 6.1.1.4'
H H 0.0000 0.0000 'International Tables Vol C Tables 4.2.6.8 and 6.1.1.4'
O O 0.0106 0.0060 'International Tables Vol C Tables 4.2.6.8 and 6.1.1.4'
P P 0.1023 0.0942 'International Tables Vol C Tables 4.2.6.8 and 6.1.1.4'
Ni Ni 0.3393 1.1124 'International Tables Vol C Tables 4.2.6.8 and 6.1.1.4'
Pd Pd -0.9988 1.0072 'International Tables Vol C Tables 4.2.6.8 and 6.1.1.4'
N N 0.0061 0.0033 'International Tables Vol C Tables 4.2.6.8 and 6.1.1.4'

loop_
_geom_angle_atom_site_label_1
_geom_angle_atom_site_label_2
_geom_angle_atom_site_label_3
_geom_angle
_geom_angle_site_symmetry_1
_geom_angle_site_symmetry_3
_geom_angle_publ_flag
C11 Pd1 C8 96.9(4) . . ?
C11 Pd1 Ni2 143.2(3) . . ?
C8 Pd1 Ni2 46.4(2) . . ?
C11 Pd1 Ni5 50.0(3) . . ?
C8 Pd1 Ni5 146.9(2) . . ?
Ni2 Pd1 Ni5 166.61(4) . . ?
C11 Pd1 Pd2 143.3(3) . . ?
C8 Pd1 Pd2 97.7(2) . . ?
Ni2 Pd1 Pd2 58.13(3) . . ?
Ni5 Pd1 Pd2 110.15(3) . . ?
C11 Pd1 Pd6 149.9(2) . . ?
C8 Pd1 Pd6 97.8(3) . . ?
Ni2 Pd1 Pd6 58.08(3) . . ?
Ni5 Pd1 Pd6 111.47(3) . . ?
Pd2 Pd1 Pd6 59.560(19) . . ?
C11 Pd1 Pd12 101.2(2) . . ?
C8 Pd1 Pd12 148.6(3) . . ?
Ni2 Pd1 Pd12 112.99(3) . . ?
Ni5 Pd1 Pd12 56.21(3) . . ?
Pd2 Pd1 Pd12 82.76(2) . . ?
Pd6 Pd1 Pd12 55.29(2) . . ?
C11 Pd1 Pd7 98.6(3) . . ?
C8 Pd1 Pd7 147.1(2) . . ?
Ni2 Pd1 Pd7 112.02(3) . . ?
Ni5 Pd1 Pd7 55.96(3) . . ?
Pd2 Pd1 Pd7 54.194(19) . . ?
Pd6 Pd1 Pd7 82.74(2) . . ?
Pd12 Pd1 Pd7 54.021(18) . . ?
C4 Pd2 C1 103.8(3) . . ?
C4 Pd2 Ni3 130.4(2) . . ?
C1 Pd2 Ni3 44.84(19) . . ?
C4 Pd2 Ni2 135.5(2) . . ?
C1 Pd2 Ni2 44.7(2) . . ?
Ni3 Pd2 Ni2 55.56(3) . . ?
C4 Pd2 Pd7 53.9(2) . . ?
C1 Pd2 Pd7 137.45(18) . . ?
Ni3 Pd2 Pd7 175.68(3) . . ?
Ni2 Pd2 Pd7 122.59(3) . . ?
C4 Pd2 Pd8 50.5(2) . . ?
C1 Pd2 Pd8 136.58(19) . . ?
Ni3 Pd2 Pd8 120.08(3) . . ?
Ni2 Pd2 Pd8 173.75(3) . . ?
Pd7 Pd2 Pd8 61.39(2) . . ?
C4 Pd2 Pd13 99.8(2) . . ?
C1 Pd2 Pd13 156.4(2) . . ?
Ni3 Pd2 Pd13 115.58(3) . . ?
Ni2 Pd2 Pd13 116.41(3) . . ?
Pd7 Pd2 Pd13 61.131(19) . . ?
Pd8 Pd2 Pd13 60.294(19) . . ?
C4 Pd2 Pd3 89.30(19) . . ?
C1 Pd2 Pd3 83.99(18) . . ?
Ni3 Pd2 Pd3 56.21(3) . . ?
Ni2 Pd2 Pd3 111.74(3) . . ?
Pd7 Pd2 Pd3 125.63(3) . . ?
Pd8 Pd2 Pd3 64.30(2) . . ?
Pd13 Pd2 Pd3 93.99(2) . . ?
C4 Pd2 Pd6 144.0(2) . . ?
C1 Pd2 Pd6 101.4(2) . . ?
Ni3 Pd2 Pd6 85.53(3) . . ?
Ni2 Pd2 Pd6 57.59(3) . . ?
Pd7 Pd2 Pd6 90.25(2) . . ?
Pd8 Pd2 Pd6 119.28(3) . . ?
Pd13 Pd2 Pd6 59.00(2) . . ?
Pd3 Pd2 Pd6 118.75(2) . . ?
C4 Pd2 Pd1 97.7(2) . . ?
C1 Pd2 Pd1 83.19(18) . . ?
Ni3 Pd2 Pd1 111.07(3) . . ?
Ni2 Pd2 Pd1 55.56(3) . . ?
Pd7 Pd2 Pd1 67.40(2) . . ?
Pd8 Pd2 Pd1 128.77(3) . . ?
Pd13 Pd2 Pd1 96.12(2) . . ?
Pd3 Pd2 Pd1 166.54(3) . . ?
Pd6 Pd2 Pd1 60.27(2) . . ?
C4 Pd2 Pd4 136.9(2) . . ?
C1 Pd2 Pd4 101.59(19) . . ?
Ni3 Pd2 Pd4 57.54(3) . . ?
Ni2 Pd2 Pd4 86.20(3) . . ?
Pd7 Pd2 Pd4 119.31(2) . . ?
Pd8 Pd2 Pd4 87.58(2) . . ?
Pd13 Pd2 Pd4 58.19(2) . . ?
Pd3 Pd2 Pd4 59.44(2) . . ?
Pd6 Pd2 Pd4 59.74(2) . . ?
Pd1 Pd2 Pd4 119.54(2) . . ?
C12 Pd3 C9 96.9(3) . . ?
C12 Pd3 Ni3 139.5(2) . . ?
C9 Pd3 Ni3 46.1(2) . . ?
C12 Pd3 Ni6 50.5(2) . . ?
C9 Pd3 Ni6 145.7(2) . . ?
Ni3 Pd3 Ni6 168.08(4) . . ?
C12 Pd3 Pd2 160.7(2) . . ?
C9 Pd3 Pd2 95.7(2) . . ?
Ni3 Pd3 Pd2 58.11(3) . . ?
Ni6 Pd3 Pd2 113.45(3) . . ?
C12 Pd3 Pd4 130.3(2) . . ?
C9 Pd3 Pd4 99.1(2) . . ?
Ni3 Pd3 Pd4 58.88(3) . . ?
Ni6 Pd3 Pd4 110.32(3) . . ?
Pd2 Pd3 Pd4 61.51(2) . . ?
C12 Pd3 Pd8 106.0(2) . . ?
C9 Pd3 Pd8 146.4(2) . . ?
Ni3 Pd3 Pd8 114.42(3) . . ?
Ni6 Pd3 Pd8 56.78(3) . . ?
Pd2 Pd3 Pd8 56.70(2) . . ?
Pd4 Pd3 Pd8 84.66(2) . . ?
C12 Pd3 Pd9 91.7(2) . . ?
C9 Pd3 Pd9 150.2(2) . . ?
Ni3 Pd3 Pd9 113.44(3) . . ?
Ni6 Pd3 Pd9 55.41(3) . . ?
Pd2 Pd3 Pd9 84.58(2) . . ?
Pd4 Pd3 Pd9 54.95(2) . . ?
Pd8 Pd3 Pd9 54.475(18) . . ?
C5 Pd4 C2 105.5(3) . . ?
C5 Pd4 Ni4 134.7(2) . . ?
C2 Pd4 Ni4 45.1(2) . . ?
C5 Pd4 Ni3 134.4(2) . . ?
C2 Pd4 Ni3 44.1(2) . . ?
Ni4 Pd4 Ni3 54.83(3) . . ?
C5 Pd4 Pd9 51.1(2) . . ?
C2 Pd4 Pd9 137.54(19) . . ?
Ni4 Pd4 Pd9 174.14(3) . . ?
Ni3 Pd4 Pd9 122.29(3) . . ?
C5 Pd4 Pd10 52.1(2) . . ?
C2 Pd4 Pd10 138.75(19) . . ?
Ni4 Pd4 Pd10 121.82(3) . . ?
Ni3 Pd4 Pd10 173.57(3) . . ?
Pd9 Pd4 Pd10 60.44(2) . . ?
C5 Pd4 Pd13 99.2(2) . . ?
C2 Pd4 Pd13 155.2(2) . . ?
Ni4 Pd4 Pd13 115.54(3) . . ?
Ni3 Pd4 Pd13 114.68(3) . . ?
Pd9 Pd4 Pd13 60.09(2) . . ?
Pd10 Pd4 Pd13 60.819(19) . . ?
C5 Pd4 Pd3 94.1(2) . . ?
C2 Pd4 Pd3 82.66(19) . . ?
Ni4 Pd4 Pd3 110.50(3) . . ?
Ni3 Pd4 Pd3 55.70(3) . . ?
Pd9 Pd4 Pd3 67.04(2) . . ?
Pd10 Pd4 Pd3 127.48(3) . . ?
Pd13 Pd4 Pd3 93.97(2) . . ?
C5 Pd4 Pd5 94.0(2) . . ?
C2 Pd4 Pd5 84.67(19) . . ?
Ni4 Pd4 Pd5 56.38(3) . . ?
Ni3 Pd4 Pd5 111.18(3) . . ?
Pd9 Pd4 Pd5 126.38(3) . . ?
Pd10 Pd4 Pd5 65.96(2) . . ?
Pd13 Pd4 Pd5 95.45(2) . . ?
Pd3 Pd4 Pd5 166.39(3) . . ?
C5 Pd4 Pd6 140.8(2) . . ?
C2 Pd4 Pd6 101.0(2) . . ?
Ni4 Pd4 Pd6 56.88(2) . . ?
Ni3 Pd4 Pd6 84.44(3) . . ?
Pd9 Pd4 Pd6 118.97(2) . . ?
Pd10 Pd4 Pd6 89.19(2) . . ?
Pd13 Pd4 Pd6 58.88(2) . . ?
Pd3 Pd4 Pd6 117.69(3) . . ?
Pd5 Pd4 Pd6 60.11(2) . . ?
C5 Pd4 Pd2 140.3(2) . . ?
C2 Pd4 Pd2 99.7(2) . . ?
Ni4 Pd4 Pd2 84.44(3) . . ?
Ni3 Pd4 Pd2 56.28(3) . . ?
Pd9 Pd4 Pd2 89.79(2) . . ?
Pd10 Pd4 Pd2 119.36(3) . . ?
Pd13 Pd4 Pd2 58.54(2) . . ?
Pd3 Pd4 Pd2 59.05(2) . . ?
Pd5 Pd4 Pd2 118.70(2) . . ?
Pd6 Pd4 Pd2 59.066(19) . . ?
C13 Pd5 C10 97.8(3) . . ?
C13 Pd5 Ni4 142.3(2) . . ?
C10 Pd5 Ni4 45.3(2) . . ?
C13 Pd5 Ni7 50.4(2) . . ?
C10 Pd5 Ni7 147.7(2) . . ?
Ni4 Pd5 Ni7 167.02(4) . . ?
C13 Pd5 Pd4 151.6(2) . . ?
C10 Pd5 Pd4 94.4(2) . . ?
Ni4 Pd5 Pd4 58.12(3) . . ?
Ni7 Pd5 Pd4 111.58(3) . . ?
C13 Pd5 Pd6 142.0(2) . . ?
C10 Pd5 Pd6 97.8(2) . . ?
Ni4 Pd5 Pd6 57.38(3) . . ?
Ni7 Pd5 Pd6 111.50(3) . . ?
Pd4 Pd5 Pd6 60.09(2) . . ?
C13 Pd5 Pd10 102.5(2) . . ?
C10 Pd5 Pd10 144.6(2) . . ?
Ni4 Pd5 Pd10 113.25(3) . . ?
Ni7 Pd5 Pd10 56.01(3) . . ?
Pd4 Pd5 Pd10 55.58(2) . . ?
Pd6 Pd5 Pd10 83.61(2) . . ?
C13 Pd5 Pd11 98.1(2) . . ?
C10 Pd5 Pd11 150.1(2) . . ?
Ni4 Pd5 Pd11 112.23(3) . . ?
Ni7 Pd5 Pd11 56.30(3) . . ?
Pd4 Pd5 Pd11 83.20(2) . . ?
Pd6 Pd5 Pd11 55.199(19) . . ?
Pd10 Pd5 Pd11 53.815(19) . . ?
C6 Pd6 C3 101.5(3) . . ?
C6 Pd6 Ni4 131.9(2) . . ?
C3 Pd6 Ni4 46.0(2) . . ?
C6 Pd6 Ni2 132.0(2) . . ?
C3 Pd6 Ni2 45.1(2) . . ?
Ni4 Pd6 Ni2 55.67(3) . . ?
C6 Pd6 Pd12 53.2(2) . . ?
C3 Pd6 Pd12 135.4(2) . . ?
Ni4 Pd6 Pd12 174.84(3) . . ?
Ni2 Pd6 Pd12 120.88(3) . . ?
C6 Pd6 Pd11 52.1(2) . . ?
C3 Pd6 Pd11 136.80(19) . . ?
Ni4 Pd6 Pd11 122.22(3) . . ?
Ni2 Pd6 Pd11 175.92(3) . . ?
Pd12 Pd6 Pd11 60.94(2) . . ?
C6 Pd6 Pd13 100.6(2) . . ?
C3 Pd6 Pd13 157.9(2) . . ?
Ni4 Pd6 Pd13 116.30(3) . . ?
Ni2 Pd6 Pd13 116.68(3) . . ?
Pd12 Pd6 Pd13 60.91(2) . . ?
Pd11 Pd6 Pd13 60.464(19) . . ?
C6 Pd6 Pd2 141.2(2) . . ?
C3 Pd6 Pd2 102.1(2) . . ?
Ni4 Pd6 Pd2 86.14(3) . . ?
Ni2 Pd6 Pd2 57.61(3) . . ?
Pd12 Pd6 Pd2 88.70(2) . . ?
Pd11 Pd6 Pd2 119.70(3) . . ?
Pd13 Pd6 Pd2 59.25(2) . . ?
C6 Pd6 Pd4 140.0(2) . . ?
C3 Pd6 Pd4 103.1(2) . . ?
Ni4 Pd6 Pd4 57.76(3) . . ?
Ni2 Pd6 Pd4 87.05(3) . . ?
Pd12 Pd6 Pd4 119.68(3) . . ?
Pd11 Pd6 Pd4 88.90(2) . . ?
Pd13 Pd6 Pd4 58.762(18) . . ?
Pd2 Pd6 Pd4 61.19(2) . . ?
C6 Pd6 Pd5 92.2(2) . . ?
C3 Pd6 Pd5 84.26(19) . . ?
Ni4 Pd6 Pd5 56.52(3) . . ?
Ni2 Pd6 Pd5 112.11(3) . . ?
Pd12 Pd6 Pd5 127.00(3) . . ?
Pd11 Pd6 Pd5 66.12(2) . . ?
Pd13 Pd6 Pd5 95.18(2) . . ?
Pd2 Pd6 Pd5 120.51(3) . . ?
Pd4 Pd6 Pd5 59.80(2) . . ?
C6 Pd6 Pd1 93.3(2) . . ?
C3 Pd6 Pd1 82.29(19) . . ?
Ni4 Pd6 Pd1 111.12(3) . . ?
Ni2 Pd6 Pd1 55.53(3) . . ?
Pd12 Pd6 Pd1 65.79(2) . . ?
Pd11 Pd6 Pd1 126.65(3) . . ?
Pd13 Pd6 Pd1 96.22(2) . . ?
Pd2 Pd6 Pd1 60.17(2) . . ?
Pd4 Pd6 Pd1 120.88(2) . . ?
Pd5 Pd6 Pd1 166.26(3) . . ?
C14 Pd7 C4 92.7(3) . . ?
C14 Pd7 C20 91.3(3) . . ?
C4 Pd7 C20 115.2(3) . . ?
C14 Pd7 Ni5 46.4(2) . . ?
C4 Pd7 Ni5 125.11(19) . . ?
C20 Pd7 Ni5 102.52(19) . . ?
C14 Pd7 Ni8 94.7(2) . . ?
C4 Pd7 Ni8 157.58(19) . . ?
C20 Pd7 Ni8 43.59(19) . . ?
Ni5 Pd7 Ni8 73.97(3) . . ?
C14 Pd7 Pd2 114.8(2) . . ?
C4 Pd7 Pd2 47.01(18) . . ?
C20 Pd7 Pd2 146.48(19) . . ?
Ni5 Pd7 Pd2 110.67(3) . . ?
Ni8 Pd7 Pd2 143.62(3) . . ?
C14 Pd7 Ni9 134.1(2) . . ?
C4 Pd7 Ni9 106.37(19) . . ?
C20 Pd7 Ni9 42.78(19) . . ?
Ni5 Pd7 Ni9 128.16(3) . . ?
Ni8 Pd7 Ni9 54.41(3) . . ?
Pd2 Pd7 Ni9 108.46(3) . . ?
C14 Pd7 Pd12 104.8(2) . . ?
C4 Pd7 Pd12 137.04(19) . . ?
C20 Pd7 Pd12 103.51(19) . . ?
Ni5 Pd7 Pd12 58.43(3) . . ?
Ni8 Pd7 Pd12 60.62(3) . . ?
Pd2 Pd7 Pd12 90.23(3) . . ?
Ni9 Pd7 Pd12 89.18(3) . . ?
C14 Pd7 Pd13 162.6(2) . . ?
C4 Pd7 Pd13 94.03(18) . . ?
C20 Pd7 Pd13 100.25(19) . . ?
Ni5 Pd7 Pd13 117.62(3) . . ?
Ni8 Pd7 Pd13 85.08(3) . . ?
Pd2 Pd7 Pd13 60.32(2) . . ?
Ni9 Pd7 Pd13 58.50(3) . . ?
Pd12 Pd7 Pd13 60.02(2) . . ?
C14 Pd7 Pd8 134.7(2) . . ?
C4 Pd7 Pd8 48.91(19) . . ?
C20 Pd7 Pd8 86.83(19) . . ?
Ni5 Pd7 Pd8 170.65(3) . . ?
Ni8 Pd7 Pd8 113.66(3) . . ?
Pd2 Pd7 Pd8 60.00(2) . . ?
Ni9 Pd7 Pd8 59.25(2) . . ?
Pd12 Pd7 Pd8 119.61(2) . . ?
Pd13 Pd7 Pd8 59.584(19) . . ?
C14 Pd7 Pd1 73.9(2) . . ?
C4 Pd7 Pd1 86.77(19) . . ?
C20 Pd7 Pd1 154.48(19) . . ?
Ni5 Pd7 Pd1 52.26(3) . . ?
Ni8 Pd7 Pd1 115.62(3) . . ?
Pd2 Pd7 Pd1 58.41(2) . . ?
Ni9 Pd7 Pd1 146.42(3) . . ?
Pd12 Pd7 Pd1 62.06(2) . . ?
Pd13 Pd7 Pd1 90.46(2) . . ?
Pd8 Pd7 Pd1 118.40(2) . . ?
C15 Pd8 C4 95.2(3) . . ?
C15 Pd8 Ni6 46.9(2) . . ?
C4 Pd8 Ni6 123.40(19) . . ?
C15 Pd8 Ni9 125.9(2) . . ?
C4 Pd8 Ni9 109.39(19) . . ?
Ni6 Pd8 Ni9 126.57(3) . . ?
C15 Pd8 Ni10 88.3(2) . . ?
C4 Pd8 Ni10 159.71(19) . . ?
Ni6 Pd8 Ni10 72.82(3) . . ?
Ni9 Pd8 Ni10 53.85(3) . . ?
C15 Pd8 Pd2 123.8(2) . . ?
C4 Pd8 Pd2 46.76(19) . . ?
Ni6 Pd8 Pd2 113.80(3) . . ?
Ni9 Pd8 Pd2 107.51(3) . . ?
Ni10 Pd8 Pd2 142.87(3) . . ?
C15 Pd8 Pd9 105.0(2) . . ?
C4 Pd8 Pd9 138.08(19) . . ?
Ni6 Pd8 Pd9 58.92(3) . . ?
Ni9 Pd8 Pd9 87.99(3) . . ?
Ni10 Pd8 Pd9 58.85(3) . . ?
Pd2 Pd8 Pd9 92.10(2) . . ?
C15 Pd8 Pd13 164.5(2) . . ?
C4 Pd8 Pd13 96.60(19) . . ?
Ni6 Pd8 Pd13 117.65(3) . . ?
Ni9 Pd8 Pd13 58.75(3) . . ?
Ni10 Pd8 Pd13 84.08(3) . . ?
Pd2 Pd8 Pd13 60.05(2) . . ?
Pd9 Pd8 Pd13 59.50(2) . . ?
C15 Pd8 Pd7 135.4(2) . . ?
C4 Pd8 Pd7 51.83(18) . . ?
Ni6 Pd8 Pd7 172.41(3) . . ?
Ni9 Pd8 Pd7 59.47(3) . . ?
Ni10 Pd8 Pd7 113.31(3) . . ?
Pd2 Pd8 Pd7 58.616(19) . . ?
Pd9 Pd8 Pd7 119.60(2) . . ?
Pd13 Pd8 Pd7 60.12(2) . . ?
C15 Pd8 Pd3 80.6(2) . . ?
C4 Pd8 Pd3 83.35(19) . . ?
Ni6 Pd8 Pd3 54.83(3) . . ?
Ni9 Pd8 Pd3 147.42(3) . . ?
Ni10 Pd8 Pd3 116.94(3) . . ?
Pd2 Pd8 Pd3 59.01(2) . . ?
Pd9 Pd8 Pd3 64.79(2) . . ?
Pd13 Pd8 Pd3 90.74(2) . . ?
Pd7 Pd8 Pd3 117.58(3) . . ?
C16 Pd9 C5 98.3(3) . . ?
C16 Pd9 Ni6 47.0(2) . . ?
C5 Pd9 Ni6 121.9(2) . . ?
C16 Pd9 Ni10 84.0(2) . . ?
C5 Pd9 Ni10 160.8(2) . . ?
Ni6 Pd9 Ni10 73.32(3) . . ?
C16 Pd9 Pd4 126.7(2) . . ?
C5 Pd9 Pd4 46.6(2) . . ?
Ni6 Pd9 Pd4 111.37(3) . . ?
Ni10 Pd9 Pd4 143.57(3) . . ?
C16 Pd9 Ni11 121.9(2) . . ?
C5 Pd9 Ni11 109.9(2) . . ?
Ni6 Pd9 Ni11 127.69(4) . . ?
Ni10 Pd9 Ni11 54.47(3) . . ?
Pd4 Pd9 Ni11 108.99(3) . . ?
C16 Pd9 Pd13 164.0(2) . . ?
C5 Pd9 Pd13 95.8(2) . . ?
Ni6 Pd9 Pd13 118.23(3) . . ?
Ni10 Pd9 Pd13 85.20(3) . . ?
Pd4 Pd9 Pd13 60.260(19) . . ?
Ni11 Pd9 Pd13 59.15(3) . . ?
C16 Pd9 Pd10 135.0(3) . . ?
C5 Pd9 Pd10 51.2(2) . . ?
Ni6 Pd9 Pd10 171.15(3) . . ?
Ni10 Pd9 Pd10 114.71(3) . . ?
Pd4 Pd9 Pd10 60.08(2) . . ?
Ni11 Pd9 Pd10 60.24(3) . . ?
Pd13 Pd9 Pd10 60.75(2) . . ?
C16 Pd9 Pd8 103.9(3) . . ?
C5 Pd9 Pd8 136.3(2) . . ?
Ni6 Pd9 Pd8 58.71(3) . . ?
Ni10 Pd9 Pd8 60.18(3) . . ?
Pd4 Pd9 Pd8 90.48(2) . . ?
Ni11 Pd9 Pd8 89.51(3) . . ?
Pd13 Pd9 Pd8 60.29(2) . . ?
Pd10 Pd9 Pd8 121.04(3) . . ?
C16 Pd9 Pd3 84.9(2) . . ?
C5 Pd9 Pd3 84.7(2) . . ?
Ni6 Pd9 Pd3 53.38(3) . . ?
Ni10 Pd9 Pd3 114.53(3) . . ?
Pd4 Pd9 Pd3 58.011(19) . . ?
Ni11 Pd9 Pd3 145.28(3) . . ?
Pd13 Pd9 Pd3 88.88(2) . . ?
Pd10 Pd9 Pd3 118.09(3) . . ?
Pd8 Pd9 Pd3 60.74(2) . . ?
C17 Pd10 C5 95.4(3) . . ?
C17 Pd10 C23 86.9(3) . . ?
C5 Pd10 C23 119.4(3) . . ?
C17 Pd10 Ni7 46.6(3) . . ?
C5 Pd10 Ni7 124.4(2) . . ?
C23 Pd10 Ni7 100.1(2) . . ?
C17 Pd10 Ni12 92.1(3) . . ?
C5 Pd10 Ni12 159.3(2) . . ?
C23 Pd10 Ni12 41.8(2) . . ?
Ni7 Pd10 Ni12 74.03(3) . . ?
C17 Pd10 Pd4 120.5(3) . . ?
C5 Pd10 Pd4 46.16(19) . . ?
C23 Pd10 Pd4 147.0(2) . . ?
Ni7 Pd10 Pd4 112.04(3) . . ?
Ni12 Pd10 Pd4 141.25(3) . . ?
C17 Pd10 Pd11 105.6(3) . . ?
C5 Pd10 Pd11 136.43(19) . . ?
C23 Pd10 Pd11 99.8(2) . . ?
Ni7 Pd10 Pd11 59.41(3) . . ?
Ni12 Pd10 Pd11 58.51(3) . . ?
Pd4 Pd10 Pd11 90.58(2) . . ?
C17 Pd10 Pd9 135.0(3) . . ?
C5 Pd10 Pd9 49.8(2) . . ?
C23 Pd10 Pd9 88.5(2) . . ?
Ni7 Pd10 Pd9 171.46(3) . . ?
Ni12 Pd10 Pd9 112.96(3) . . ?
Pd4 Pd10 Pd9 59.48(2) . . ?
Pd11 Pd10 Pd9 119.23(3) . . ?
C17 Pd10 Ni11 129.0(3) . . ?
C5 Pd10 Ni11 107.8(2) . . ?
C23 Pd10 Ni11 42.11(19) . . ?
Ni7 Pd10 Ni11 127.42(4) . . ?
Ni12 Pd10 Ni11 53.45(3) . . ?
Pd4 Pd10 Ni11 107.97(3) . . ?
Pd11 Pd10 Ni11 88.05(3) . . ?
Pd9 Pd10 Ni11 59.57(3) . . ?
C17 Pd10 Pd13 165.0(3) . . ?
C5 Pd10 Pd13 93.7(2) . . ?
C23 Pd10 Pd13 99.02(19) . . ?
Ni7 Pd10 Pd13 118.42(3) . . ?
Ni12 Pd10 Pd13 83.39(3) . . ?
Pd4 Pd10 Pd13 59.60(2) . . ?
Pd11 Pd10 Pd13 59.867(19) . . ?
Pd9 Pd10 Pd13 59.37(2) . . ?
Ni11 Pd10 Pd13 58.48(2) . . ?
C17 Pd10 Pd5 78.6(2) . . ?
C5 Pd10 Pd5 84.9(2) . . ?
C23 Pd10 Pd5 152.9(2) . . ?
Ni7 Pd10 Pd5 53.58(3) . . ?
Ni12 Pd10 Pd5 115.47(3) . . ?
Pd4 Pd10 Pd5 58.460(19) . . ?
Pd11 Pd10 Pd5 63.20(2) . . ?
Pd9 Pd10 Pd5 117.92(3) . . ?
Ni11 Pd10 Pd5 146.27(3) . . ?
Pd13 Pd10 Pd5 90.34(2) . . ?
C18 Pd11 C6 93.9(3) . . ?
C18 Pd11 C24 86.8(3) . . ?
C6 Pd11 C24 117.5(3) . . ?
C18 Pd11 Ni12 90.5(2) . . ?
C6 Pd11 Ni12 159.6(2) . . ?
C24 Pd11 Ni12 42.82(18) . . ?
C18 Pd11 Ni7 46.1(2) . . ?
C6 Pd11 Ni7 121.9(2) . . ?
C24 Pd11 Ni7 102.48(18) . . ?
Ni12 Pd11 Ni7 74.71(3) . . ?
C18 Pd11 Pd6 120.7(2) . . ?
C6 Pd11 Pd6 46.11(19) . . ?
C24 Pd11 Pd6 145.09(17) . . ?
Ni12 Pd11 Pd6 143.52(3) . . ?
Ni7 Pd11 Pd6 112.08(3) . . ?
C18 Pd11 Pd10 104.5(2) . . ?
C6 Pd11 Pd10 136.57(19) . . ?
C24 Pd11 Pd10 102.73(18) . . ?
Ni12 Pd11 Pd10 60.57(3) . . ?
Ni7 Pd11 Pd10 58.84(3) . . ?
Pd6 Pd11 Pd10 91.32(2) . . ?
C18 Pd11 Ni13 129.1(2) . . ?
C6 Pd11 Ni13 109.0(2) . . ?
C24 Pd11 Ni13 42.27(17) . . ?
Ni12 Pd11 Ni13 54.13(3) . . ?
Ni7 Pd11 Ni13 128.67(3) . . ?
Pd6 Pd11 Ni13 107.38(3) . . ?
Pd10 Pd11 Ni13 89.38(3) . . ?
C18 Pd11 Pd13 164.6(2) . . ?
C6 Pd11 Pd13 95.6(2) . . ?
C24 Pd11 Pd13 99.44(17) . . ?
Ni12 Pd11 Pd13 84.81(3) . . ?
Ni7 Pd11 Pd13 118.51(3) . . ?
Pd6 Pd11 Pd13 60.02(2) . . ?
Pd10 Pd11 Pd13 60.53(2) . . ?
Ni13 Pd11 Pd13 58.30(2) . . ?
C18 Pd11 Pd12 134.6(2) . . ?
C6 Pd11 Pd12 51.5(2) . . ?
C24 Pd11 Pd12 86.13(18) . . ?
Ni12 Pd11 Pd12 113.11(3) . . ?
Ni7 Pd11 Pd12 171.31(3) . . ?
Pd6 Pd11 Pd12 59.47(2) . . ?
Pd10 Pd11 Pd12 120.80(2) . . ?
Ni13 Pd11 Pd12 58.98(2) . . ?
Pd13 Pd11 Pd12 60.27(2) . . ?
C18 Pd11 Pd5 78.5(2) . . ?
C6 Pd11 Pd5 83.4(2) . . ?
C24 Pd11 Pd5 155.50(18) . . ?
Ni12 Pd11 Pd5 117.09(3) . . ?
Ni7 Pd11 Pd5 53.39(3) . . ?
Pd6 Pd11 Pd5 58.686(19) . . ?
Pd10 Pd11 Pd5 62.99(2) . . ?
Ni13 Pd11 Pd5 146.78(3) . . ?
Pd13 Pd11 Pd5 90.57(2) . . ?
Pd12 Pd11 Pd5 118.11(2) . . ?
C19 Pd12 C6 97.1(3) . . ?
C19 Pd12 Ni5 46.9(2) . . ?
C6 Pd12 Ni5 123.69(19) . . ?
C19 Pd12 Ni13 125.6(2) . . ?
C6 Pd12 Ni13 109.07(19) . . ?
Ni5 Pd12 Ni13 126.87(4) . . ?
C19 Pd12 Pd6 123.5(2) . . ?
C6 Pd12 Pd6 46.03(19) . . ?
Ni5 Pd12 Pd6 111.94(3) . . ?
Ni13 Pd12 Pd6 108.47(3) . . ?
C19 Pd12 Ni8 88.6(2) . . ?
C6 Pd12 Ni8 160.63(19) . . ?
Ni5 Pd12 Ni8 73.20(3) . . ?
Ni13 Pd12 Ni8 53.75(3) . . ?
Pd6 Pd12 Ni8 141.72(3) . . ?
C19 Pd12 Pd11 135.2(2) . . ?
C6 Pd12 Pd11 50.32(19) . . ?
Ni5 Pd12 Pd11 171.45(3) . . ?
Ni13 Pd12 Pd11 60.21(3) . . ?
Pd6 Pd12 Pd11 59.59(2) . . ?
Ni8 Pd12 Pd11 113.92(3) . . ?
C19 Pd12 Pd7 105.1(2) . . ?
C6 Pd12 Pd7 136.38(19) . . ?
Ni5 Pd12 Pd7 59.13(3) . . ?
Ni13 Pd12 Pd7 87.80(3) . . ?
Pd6 Pd12 Pd7 90.79(2) . . ?
Ni8 Pd12 Pd7 58.22(3) . . ?
Pd11 Pd12 Pd7 119.70(3) . . ?
C19 Pd12 Pd13 165.1(2) . . ?
C6 Pd12 Pd13 94.3(2) . . ?
Ni5 Pd12 Pd13 118.32(3) . . ?
Ni13 Pd12 Pd13 58.50(2) . . ?
Pd6 Pd12 Pd13 59.86(2) . . ?
Ni8 Pd12 Pd13 83.83(3) . . ?
Pd11 Pd12 Pd13 59.674(19) . . ?
Pd7 Pd12 Pd13 60.03(2) . . ?
C19 Pd12 Pd1 80.1(2) . . ?
C6 Pd12 Pd1 84.10(19) . . ?
Ni5 Pd12 Pd1 53.05(3) . . ?
Ni13 Pd12 Pd1 147.24(3) . . ?
Pd6 Pd12 Pd1 58.92(2) . . ?
Ni8 Pd12 Pd1 115.18(3) . . ?
Pd11 Pd12 Pd1 118.45(3) . . ?
Pd7 Pd12 Pd1 63.92(2) . . ?
Pd13 Pd12 Pd1 91.53(2) . . ?
Ni13 Pd13 Ni9 58.59(3) . . ?
Ni13 Pd13 Ni11 58.39(3) . . ?
Ni9 Pd13 Ni11 58.61(3) . . ?
Ni13 Pd13 Pd9 118.76(3) . . ?
Ni9 Pd13 Pd9 89.09(3) . . ?
Ni11 Pd13 Pd9 60.37(2) . . ?
Ni13 Pd13 Pd4 147.05(3) . . ?
Ni9 Pd13 Pd4 145.67(3) . . ?
Ni11 Pd13 Pd4 109.48(3) . . ?
Pd9 Pd13 Pd4 59.65(2) . . ?
Ni13 Pd13 Pd6 108.93(3) . . ?
Ni9 Pd13 Pd6 146.18(3) . . ?
Ni11 Pd13 Pd6 145.99(3) . . ?
Pd9 Pd13 Pd6 122.00(2) . . ?
Pd4 Pd13 Pd6 62.36(2) . . ?
Ni13 Pd13 Pd2 144.02(3) . . ?
Ni9 Pd13 Pd2 108.17(3) . . ?
Ni11 Pd13 Pd2 147.75(3) . . ?
Pd9 Pd13 Pd2 92.29(2) . . ?
Pd4 Pd13 Pd2 63.27(2) . . ?
Pd6 Pd13 Pd2 61.748(19) . . ?
Ni13 Pd13 Pd11 60.75(3) . . ?
Ni9 Pd13 Pd11 119.32(3) . . ?
Ni11 Pd13 Pd11 88.96(3) . . ?
Pd9 Pd13 Pd11 119.47(2) . . ?
Pd4 Pd13 Pd11 90.42(2) . . ?
Pd6 Pd13 Pd11 59.51(2) . . ?
Pd2 Pd13 Pd11 121.25(3) . . ?
Ni13 Pd13 Pd8 118.55(3) . . ?
Ni9 Pd13 Pd8 59.96(3) . . ?
Ni11 Pd13 Pd8 90.17(3) . . ?
Pd9 Pd13 Pd8 60.22(2) . . ?
Pd4 Pd13 Pd8 90.09(2) . . ?
Pd6 Pd13 Pd8 121.39(3) . . ?
Pd2 Pd13 Pd8 59.66(2) . . ?
Pd11 Pd13 Pd8 179.10(3) . . ?
Ni13 Pd13 Pd12 59.70(3) . . ?
Ni9 Pd13 Pd12 89.95(3) . . ?
Ni11 Pd13 Pd12 118.08(3) . . ?
Pd9 Pd13 Pd12 178.45(3) . . ?
Pd4 Pd13 Pd12 121.59(3) . . ?
Pd6 Pd13 Pd12 59.225(19) . . ?
Pd2 Pd13 Pd12 89.16(2) . . ?
Pd11 Pd13 Pd12 60.05(2) . . ?
Pd8 Pd13 Pd12 120.24(2) . . ?
Ni13 Pd13 Pd7 88.43(3) . . ?
Ni9 Pd13 Pd7 59.92(2) . . ?
Ni11 Pd13 Pd7 118.51(3) . . ?
Pd9 Pd13 Pd7 120.49(2) . . ?
Pd4 Pd13 Pd7 121.81(2) . . ?
Pd6 Pd13 Pd7 90.37(2) . . ?
Pd2 Pd13 Pd7 58.55(2) . . ?
Pd11 Pd13 Pd7 119.99(2) . . ?
Pd8 Pd13 Pd7 60.29(2) . . ?
Pd12 Pd13 Pd7 59.943(19) . . ?
Ni13 Pd13 Pd10 90.25(3) . . ?
Ni9 Pd13 Pd10 118.95(3) . . ?
Ni11 Pd13 Pd10 60.34(3) . . ?
Pd9 Pd13 Pd10 59.88(2) . . ?
Pd4 Pd13 Pd10 59.58(2) . . ?
Pd6 Pd13 Pd10 90.47(2) . . ?
Pd2 Pd13 Pd10 122.85(3) . . ?
Pd11 Pd13 Pd10 59.60(2) . . ?
Pd8 Pd13 Pd10 120.09(2) . . ?
Pd12 Pd13 Pd10 119.65(2) . . ?
Pd7 Pd13 Pd10 178.60(3) . . ?
C28 Ni1 C26 109.4(5) . . ?
C28 Ni1 C27 111.4(4) . . ?
C26 Ni1 C27 110.6(5) . . ?
C28 Ni1 Ni2 108.0(3) . . ?
C26 Ni1 Ni2 80.8(3) . . ?
C27 Ni1 Ni2 131.6(3) . . ?
C28 Ni1 Ni3 129.2(3) . . ?
C26 Ni1 Ni3 112.7(3) . . ?
C27 Ni1 Ni3 78.8(3) . . ?
Ni2 Ni1 Ni3 54.38(3) . . ?
C28 Ni1 Ni4 77.1(3) . . ?
C26 Ni1 Ni4 132.8(3) . . ?
C27 Ni1 Ni4 109.6(3) . . ?
Ni2 Ni1 Ni4 53.97(3) . . ?
Ni3 Ni1 Ni4 53.62(3) . . ?
C8 Ni2 C1 99.3(4) . . ?
C8 Ni2 C3 98.1(4) . . ?
C1 Ni2 C3 158.9(3) . . ?
C8 Ni2 Ni3 149.4(3) . . ?
C1 Ni2 Ni3 50.3(2) . . ?
C3 Ni2 Ni3 111.0(2) . . ?
C8 Ni2 Ni4 149.1(3) . . ?
C1 Ni2 Ni4 109.8(2) . . ?
C3 Ni2 Ni4 51.4(2) . . ?
Ni3 Ni2 Ni4 59.76(4) . . ?
C8 Ni2 Pd1 52.1(3) . . ?
C1 Ni2 Pd1 101.0(2) . . ?
C3 Ni2 Pd1 99.2(2) . . ?
Ni3 Ni2 Pd1 128.20(5) . . ?
Ni4 Ni2 Pd1 128.16(4) . . ?
C8 Ni2 Pd6 110.0(3) . . ?
C1 Ni2 Pd6 123.8(2) . . ?
C3 Ni2 Pd6 59.9(2) . . ?
Ni3 Ni2 Pd6 93.34(4) . . ?
Ni4 Ni2 Pd6 61.87(3) . . ?
Pd1 Ni2 Pd6 66.40(3) . . ?
C8 Ni2 Pd2 109.7(3) . . ?
C1 Ni2 Pd2 60.4(2) . . ?
C3 Ni2 Pd2 123.7(2) . . ?
Ni3 Ni2 Pd2 61.96(3) . . ?
Ni4 Ni2 Pd2 93.90(4) . . ?
Pd1 Ni2 Pd2 66.31(3) . . ?
Pd6 Ni2 Pd2 64.81(3) . . ?
C8 Ni2 Ni1 113.3(3) . . ?
C1 Ni2 Ni1 79.2(2) . . ?
C3 Ni2 Ni1 82.9(2) . . ?
Ni3 Ni2 Ni1 63.02(4) . . ?
Ni4 Ni2 Ni1 64.13(4) . . ?
Pd1 Ni2 Ni1 165.38(5) . . ?
Pd6 Ni2 Ni1 125.76(4) . . ?
Pd2 Ni2 Ni1 124.46(4) . . ?
C9 Ni3 C2 101.3(3) . . ?
C9 Ni3 C1 96.0(3) . . ?
C2 Ni3 C1 158.7(3) . . ?
C9 Ni3 Ni4 152.2(2) . . ?
C2 Ni3 Ni4 51.1(2) . . ?
C1 Ni3 Ni4 110.3(2) . . ?
C9 Ni3 Ni2 146.3(2) . . ?
C2 Ni3 Ni2 111.0(2) . . ?
C1 Ni3 Ni2 50.4(2) . . ?
Ni4 Ni3 Ni2 60.18(4) . . ?
C9 Ni3 Pd3 51.6(2) . . ?
C2 Ni3 Pd3 99.4(2) . . ?
C1 Ni3 Pd3 101.0(2) . . ?
Ni4 Ni3 Pd3 127.67(4) . . ?
Ni2 Ni3 Pd3 128.10(4) . . ?
C9 Ni3 Pd2 106.7(2) . . ?
C2 Ni3 Pd2 124.3(2) . . ?
C1 Ni3 Pd2 60.7(2) . . ?
Ni4 Ni3 Pd2 94.46(4) . . ?
Ni2 Ni3 Pd2 62.48(3) . . ?
Pd3 Ni3 Pd2 65.68(3) . . ?
C9 Ni3 Pd4 109.7(2) . . ?
C2 Ni3 Pd4 59.3(2) . . ?
C1 Ni3 Pd4 125.6(2) . . ?
Ni4 Ni3 Pd4 62.29(3) . . ?
Ni2 Ni3 Pd4 95.16(4) . . ?
Pd3 Ni3 Pd4 65.42(3) . . ?
Pd2 Ni3 Pd4 66.19(3) . . ?
C9 Ni3 Ni1 114.4(2) . . ?
C2 Ni3 Ni1 82.6(2) . . ?
C1 Ni3 Ni1 79.0(2) . . ?
Ni4 Ni3 Ni1 64.10(4) . . ?
Ni2 Ni3 Ni1 62.60(4) . . ?
Pd3 Ni3 Ni1 165.99(5) . . ?
Pd2 Ni3 Ni1 124.55(4) . . ?
Pd4 Ni3 Ni1 126.02(4) . . ?
C10 Ni4 C2 95.7(3) . . ?
C10 Ni4 C3 102.9(3) . . ?
C2 Ni4 C3 158.2(3) . . ?
C10 Ni4 Ni3 145.5(2) . . ?
C2 Ni4 Ni3 49.9(2) . . ?
C3 Ni4 Ni3 110.3(2) . . ?
C10 Ni4 Ni2 152.9(2) . . ?
C2 Ni4 Ni2 109.7(2) . . ?
C3 Ni4 Ni2 50.4(2) . . ?
Ni3 Ni4 Ni2 60.06(4) . . ?
C10 Ni4 Pd5 51.6(2) . . ?
C2 Ni4 Pd5 100.6(2) . . ?
C3 Ni4 Pd5 99.9(2) . . ?
Ni3 Ni4 Pd5 128.33(4) . . ?
Ni2 Ni4 Pd5 128.43(4) . . ?
C10 Ni4 Pd6 111.4(2) . . ?
C2 Ni4 Pd6 123.1(2) . . ?
C3 Ni4 Pd6 60.0(2) . . ?
Ni3 Ni4 Pd6 93.86(4) . . ?
Ni2 Ni4 Pd6 62.46(3) . . ?
Pd5 Ni4 Pd6 66.10(3) . . ?
C10 Ni4 Pd4 105.8(2) . . ?
C2 Ni4 Pd4 59.3(2) . . ?
C3 Ni4 Pd4 124.3(2) . . ?
Ni3 Ni4 Pd4 62.88(3) . . ?
Ni2 Ni4 Pd4 95.45(4) . . ?
Pd5 Ni4 Pd4 65.49(3) . . ?
Pd6 Ni4 Pd4 65.36(3) . . ?
C10 Ni4 Ni1 115.4(2) . . ?
C2 Ni4 Ni1 80.8(2) . . ?
C3 Ni4 Ni1 81.0(2) . . ?
Ni3 Ni4 Ni1 62.28(4) . . ?
Ni2 Ni4 Ni1 61.90(4) . . ?
Pd5 Ni4 Ni1 166.91(5) . . ?
Pd6 Ni4 Ni1 124.12(4) . . ?
Pd4 Ni4 Ni1 124.80(4) . . ?
C29 Ni5 C14 94.6(4) . . ?
C29 Ni5 C19 96.2(3) . . ?
C14 Ni5 C19 155.0(3) . . ?
C29 Ni5 C11 100.5(4) . . ?
C14 Ni5 C11 94.4(3) . . ?
C19 Ni5 C11 105.7(4) . . ?
C29 Ni5 Pd1 149.4(3) . . ?
C14 Ni5 Pd1 88.2(2) . . ?
C19 Ni5 Pd1 93.8(2) . . ?
C11 Ni5 Pd1 48.9(2) . . ?
C29 Ni5 Pd12 135.0(3) . . ?
C14 Ni5 Pd12 110.3(2) . . ?
C19 Ni5 Pd12 47.9(2) . . ?
C11 Ni5 Pd12 113.6(2) . . ?
Pd1 Ni5 Pd12 70.74(3) . . ?
C29 Ni5 Pd7 130.5(3) . . ?
C14 Ni5 Pd7 47.9(2) . . ?
C19 Ni5 Pd7 109.3(2) . . ?
C11 Ni5 Pd7 111.6(2) . . ?
Pd1 Ni5 Pd7 71.78(3) . . ?
Pd12 Ni5 Pd7 62.44(3) . . ?
C29 Ni5 Ni8 96.1(3) . . ?
C14 Ni5 Ni8 80.2(2) . . ?
C19 Ni5 Ni8 76.2(2) . . ?
C11 Ni5 Ni8 163.0(2) . . ?
Pd1 Ni5 Ni8 114.41(4) . . ?
Pd12 Ni5 Ni8 54.73(3) . . ?
Pd7 Ni5 Ni8 53.10(3) . . ?
C30 Ni6 C15 95.2(3) . . ?
C30 Ni6 C16 94.2(3) . . ?
C15 Ni6 C16 147.4(3) . . ?
C30 Ni6 C12 98.0(3) . . ?
C15 Ni6 C12 113.8(3) . . ?
C16 Ni6 C12 95.7(3) . . ?
C30 Ni6 Pd3 144.2(2) . . ?
C15 Ni6 Pd3 91.4(2) . . ?
C16 Ni6 Pd3 98.9(2) . . ?
C12 Ni6 Pd3 47.8(2) . . ?
C30 Ni6 Pd8 138.0(2) . . ?
C15 Ni6 Pd8 48.6(2) . . ?
C16 Ni6 Pd8 107.3(2) . . ?
C12 Ni6 Pd8 114.7(2) . . ?
Pd3 Ni6 Pd8 68.39(3) . . ?
C30 Ni6 Pd9 137.1(3) . . ?
C15 Ni6 Pd9 110.0(2) . . ?
C16 Ni6 Pd9 46.8(2) . . ?
C12 Ni6 Pd9 102.4(2) . . ?
Pd3 Ni6 Pd9 71.21(3) . . ?
Pd8 Ni6 Pd9 62.37(3) . . ?
C30 Ni6 Ni10 102.6(2) . . ?
C15 Ni6 Ni10 76.7(2) . . ?
C16 Ni6 Ni10 70.9(2) . . ?
C12 Ni6 Ni10 156.0(2) . . ?
Pd3 Ni6 Ni10 113.11(4) . . ?
Pd8 Ni6 Ni10 54.69(3) . . ?
Pd9 Ni6 Ni10 53.82(3) . . ?
C31 Ni7 C18 95.9(4) . . ?
C31 Ni7 C17 94.7(4) . . ?
C18 Ni7 C17 152.6(3) . . ?
C31 Ni7 C13 102.9(4) . . ?
C18 Ni7 C13 96.5(3) . . ?
C17 Ni7 C13 105.6(3) . . ?
C31 Ni7 Pd5 150.8(3) . . ?
C18 Ni7 Pd5 91.6(2) . . ?
C17 Ni7 Pd5 91.4(3) . . ?
C13 Ni7 Pd5 48.1(2) . . ?
C31 Ni7 Pd10 132.3(3) . . ?
C18 Ni7 Pd10 108.6(2) . . ?
C17 Ni7 Pd10 47.6(2) . . ?
C13 Ni7 Pd10 113.8(2) . . ?
Pd5 Ni7 Pd10 70.41(3) . . ?
C31 Ni7 Pd11 133.2(3) . . ?
C18 Ni7 Pd11 47.3(2) . . ?
C17 Ni7 Pd11 108.9(2) . . ?
C13 Ni7 Pd11 108.3(2) . . ?
Pd5 Ni7 Pd11 70.30(3) . . ?
Pd10 Ni7 Pd11 61.75(3) . . ?
C31 Ni7 Ni12 96.4(3) . . ?
C18 Ni7 Ni12 75.5(2) . . ?
C17 Ni7 Ni12 78.3(2) . . ?
C13 Ni7 Ni12 159.8(2) . . ?
Pd5 Ni7 Ni12 112.77(4) . . ?
Pd10 Ni7 Ni12 53.96(3) . . ?
Pd11 Ni7 Ni12 52.59(3) . . ?
C32 Ni8 C25 93.5(4) . . ?
C32 Ni8 C20 97.6(4) . . ?
C25 Ni8 C20 155.1(4) . . ?
C32 Ni8 Ni13 142.0(3) . . ?
C25 Ni8 Ni13 49.7(2) . . ?
C20 Ni8 Ni13 113.3(2) . . ?
C32 Ni8 Ni9 142.3(3) . . ?
C25 Ni8 Ni9 111.4(3) . . ?
C20 Ni8 Ni9 49.2(2) . . ?
Ni13 Ni8 Ni9 64.13(4) . . ?
C32 Ni8 Pd7 120.3(3) . . ?
C25 Ni8 Pd7 130.6(3) . . ?
C20 Ni8 Pd7 60.3(3) . . ?
Ni13 Ni8 Pd7 94.87(4) . . ?
Ni9 Ni8 Pd7 63.61(3) . . ?
C32 Ni8 Pd12 120.4(3) . . ?
C25 Ni8 Pd12 71.1(3) . . ?
C20 Ni8 Pd12 120.5(3) . . ?
Ni13 Ni8 Pd12 62.31(3) . . ?
Ni9 Ni8 Pd12 94.94(4) . . ?
Pd7 Ni8 Pd12 61.16(3) . . ?
C32 Ni8 Ni5 80.9(3) . . ?
C25 Ni8 Ni5 105.8(3) . . ?
C20 Ni8 Ni5 97.9(3) . . ?
Ni13 Ni8 Ni5 114.33(4) . . ?
Ni9 Ni8 Ni5 116.36(4) . . ?
Pd7 Ni8 Ni5 52.93(3) . . ?
Pd12 Ni8 Ni5 52.07(3) . . ?
C21 Ni9 C20 86.7(4) . . ?
C21 Ni9 C7 106.4(4) . . ?
C20 Ni9 C7 118.8(3) . . ?
C21 Ni9 Ni10 48.7(3) . . ?
C20 Ni9 Ni10 133.9(2) . . ?
C7 Ni9 Ni10 89.1(2) . . ?
C21 Ni9 Ni8 132.2(3) . . ?
C20 Ni9 Ni8 49.6(2) . . ?
C7 Ni9 Ni8 84.2(2) . . ?
Ni10 Ni9 Ni8 173.14(5) . . ?
C21 Ni9 Ni13 152.8(3) . . ?
C20 Ni9 Ni13 107.5(2) . . ?
C7 Ni9 Ni13 46.5(2) . . ?
Ni10 Ni9 Ni13 117.90(4) . . ?
Ni8 Ni9 Ni13 57.88(3) . . ?
C21 Ni9 Ni11 102.9(3) . . ?
C20 Ni9 Ni11 166.1(2) . . ?
C7 Ni9 Ni11 49.1(2) . . ?
Ni10 Ni9 Ni11 58.12(3) . . ?
Ni8 Ni9 Ni11 117.59(4) . . ?
Ni13 Ni9 Ni11 59.82(3) . . ?
C21 Ni9 Pd13 132.4(3) . . ?
C20 Ni9 Pd13 119.6(3) . . ?
C7 Ni9 Pd13 94.8(2) . . ?
Ni10 Ni9 Pd13 90.84(4) . . ?
Ni8 Ni9 Pd13 91.20(4) . . ?
Ni13 Ni9 Pd13 60.59(3) . . ?
Ni11 Ni9 Pd13 60.90(3) . . ?
C21 Ni9 Pd8 76.4(3) . . ?
C20 Ni9 Pd8 99.8(3) . . ?
C7 Ni9 Pd8 141.3(2) . . ?
Ni10 Ni9 Pd8 63.33(3) . . ?
Ni8 Ni9 Pd8 123.25(4) . . ?
Ni13 Ni9 Pd8 121.88(4) . . ?
Ni11 Ni9 Pd8 92.28(4) . . ?
Pd13 Ni9 Pd8 61.29(2) . . ?
C21 Ni9 Pd7 116.6(3) . . ?
C20 Ni9 Pd7 59.5(3) . . ?
C7 Ni9 Pd7 136.3(2) . . ?
Ni10 Ni9 Pd7 124.59(4) . . ?
Ni8 Ni9 Pd7 61.98(3) . . ?
Ni13 Ni9 Pd7 90.51(4) . . ?
Ni11 Ni9 Pd7 122.46(4) . . ?
Pd13 Ni9 Pd7 61.58(3) . . ?
Pd8 Ni9 Pd7 61.28(3) . . ?
C33 Ni10 C21 96.3(4) . . ?
C33 Ni10 C22 94.9(3) . . ?
C21 Ni10 C22 135.1(4) . . ?
C33 Ni10 Ni9 145.1(3) . . ?
C21 Ni10 Ni9 48.8(3) . . ?
C22 Ni10 Ni9 109.2(2) . . ?
C33 Ni10 Ni11 143.6(3) . . ?
C21 Ni10 Ni11 108.7(3) . . ?
C22 Ni10 Ni11 48.8(2) . . ?
Ni9 Ni10 Ni11 64.29(4) . . ?
C33 Ni10 Pd9 115.8(2) . . ?
C21 Ni10 Pd9 134.2(3) . . ?
C22 Ni10 Pd9 76.3(3) . . ?
Ni9 Ni10 Pd9 94.71(4) . . ?
Ni11 Ni10 Pd9 63.49(3) . . ?
C33 Ni10 Pd8 116.4(2) . . ?
C21 Ni10 Pd8 76.1(3) . . ?
C22 Ni10 Pd8 134.5(3) . . ?
Ni9 Ni10 Pd8 62.82(3) . . ?
Ni11 Ni10 Pd8 95.40(4) . . ?
Pd9 Ni10 Pd8 60.97(3) . . ?
C33 Ni10 Ni6 75.5(2) . . ?
C21 Ni10 Ni6 112.2(3) . . ?
C22 Ni10 Ni6 112.7(3) . . ?
Ni9 Ni10 Ni6 115.23(4) . . ?
Ni11 Ni10 Ni6 116.26(4) . . ?
Pd9 Ni10 Ni6 52.86(3) . . ?
Pd8 Ni10 Ni6 52.49(3) . . ?
C22 Ni11 C23 87.1(4) . . ?
C22 Ni11 C7 107.3(3) . . ?
C23 Ni11 C7 116.3(4) . . ?
C22 Ni11 Ni12 133.5(2) . . ?
C23 Ni11 Ni12 49.0(3) . . ?
C7 Ni11 Ni12 84.6(2) . . ?
C22 Ni11 Ni10 48.6(3) . . ?
C23 Ni11 Ni10 134.8(3) . . ?
C7 Ni11 Ni10 89.4(2) . . ?
Ni12 Ni11 Ni10 174.04(5) . . ?
C22 Ni11 Ni13 153.8(3) . . ?
C23 Ni11 Ni13 106.7(3) . . ?
C7 Ni11 Ni13 46.6(2) . . ?
Ni12 Ni11 Ni13 57.97(3) . . ?
Ni10 Ni11 Ni13 117.47(4) . . ?
C22 Ni11 Ni9 102.8(3) . . ?
C23 Ni11 Ni9 165.0(3) . . ?
C7 Ni11 Ni9 50.1(2) . . ?
Ni12 Ni11 Ni9 117.85(4) . . ?
Ni10 Ni11 Ni9 57.59(3) . . ?
Ni13 Ni11 Ni9 59.91(3) . . ?
C22 Ni11 Pd13 131.2(2) . . ?
C23 Ni11 Pd13 120.9(2) . . ?
C7 Ni11 Pd13 95.3(2) . . ?
Ni12 Ni11 Pd13 90.30(4) . . ?
Ni10 Ni11 Pd13 90.27(4) . . ?
Ni13 Ni11 Pd13 60.48(3) . . ?
Ni9 Ni11 Pd13 60.48(3) . . ?
C22 Ni11 Pd9 75.3(2) . . ?
C23 Ni11 Pd9 103.4(3) . . ?
C7 Ni11 Pd9 140.3(2) . . ?
Ni12 Ni11 Pd9 123.15(4) . . ?
Ni10 Ni11 Pd9 62.04(3) . . ?
Ni13 Ni11 Pd9 120.95(4) . . ?
Ni9 Ni11 Pd9 90.22(4) . . ?
Pd13 Ni11 Pd9 60.48(2) . . ?
C22 Ni11 Pd10 114.3(3) . . ?
C23 Ni11 Pd10 62.2(2) . . ?
C7 Ni11 Pd10 138.0(2) . . ?
Ni12 Ni11 Pd10 63.03(3) . . ?
Ni10 Ni11 Pd10 122.23(4) . . ?
Ni13 Ni11 Pd10 91.95(4) . . ?
Ni9 Ni11 Pd10 121.66(4) . . ?
Pd13 Ni11 Pd10 61.18(3) . . ?
Pd9 Ni11 Pd10 60.19(2) . . ?
C34 Ni12 C23 96.4(4) . . ?
C34 Ni12 C24 94.7(4) . . ?
C23 Ni12 C24 160.1(3) . . ?
C34 Ni12 Ni11 141.5(3) . . ?
C23 Ni12 Ni11 49.7(3) . . ?
C24 Ni12 Ni11 113.5(2) . . ?
C34 Ni12 Ni13 140.2(3) . . ?
C23 Ni12 Ni13 113.6(3) . . ?
C24 Ni12 Ni13 49.7(2) . . ?
Ni11 Ni12 Ni13 64.18(4) . . ?
C34 Ni12 Pd11 120.9(3) . . ?
C23 Ni12 Pd11 122.7(3) . . ?
C24 Ni12 Pd11 63.8(2) . . ?
Ni11 Ni12 Pd11 95.72(4) . . ?
Ni13 Ni12 Pd11 64.34(3) . . ?
C34 Ni12 Pd10 122.1(3) . . ?
C23 Ni12 Pd10 62.6(3) . . ?
C24 Ni12 Pd10 123.6(2) . . ?
Ni11 Ni12 Pd10 63.53(3) . . ?
Ni13 Ni12 Pd10 95.66(4) . . ?
Pd11 Ni12 Pd10 60.91(3) . . ?
C34 Ni12 Ni7 82.4(3) . . ?
C23 Ni12 Ni7 97.6(2) . . ?
C24 Ni12 Ni7 100.2(2) . . ?
Ni11 Ni12 Ni7 115.49(4) . . ?
Ni13 Ni12 Ni7 116.91(4) . . ?
Pd11 Ni12 Ni7 52.70(3) . . ?
Pd10 Ni12 Ni7 52.01(3) . . ?
C25 Ni13 C24 85.0(3) . . ?
C25 Ni13 C7 107.5(4) . . ?
C24 Ni13 C7 116.3(3) . . ?
C25 Ni13 Ni12 132.7(2) . . ?
C24 Ni13 Ni12 49.4(2) . . ?
C7 Ni13 Ni12 86.6(2) . . ?
C25 Ni13 Ni8 48.8(2) . . ?
C24 Ni13 Ni8 133.5(2) . . ?
C7 Ni13 Ni8 87.0(2) . . ?
Ni12 Ni13 Ni8 173.51(5) . . ?
C25 Ni13 Ni11 157.1(3) . . ?
C24 Ni13 Ni11 107.0(2) . . ?
C7 Ni13 Ni11 49.8(2) . . ?
Ni12 Ni13 Ni11 57.85(4) . . ?
Ni8 Ni13 Ni11 118.15(4) . . ?
C25 Ni13 Ni9 104.7(2) . . ?
C24 Ni13 Ni9 165.4(2) . . ?
C7 Ni13 Ni9 50.7(2) . . ?
Ni12 Ni13 Ni9 118.08(4) . . ?
Ni8 Ni13 Ni9 57.99(3) . . ?
Ni11 Ni13 Ni9 60.27(3) . . ?
C25 Ni13 Pd13 129.5(3) . . ?
C24 Ni13 Pd13 121.3(2) . . ?
C7 Ni13 Pd13 98.2(2) . . ?
Ni12 Ni13 Pd13 90.62(4) . . ?
Ni8 Ni13 Pd13 91.41(4) . . ?
Ni11 Ni13 Pd13 61.13(3) . . ?
Ni9 Ni13 Pd13 60.82(3) . . ?
C25 Ni13 Pd12 71.8(3) . . ?
C24 Ni13 Pd12 101.1(2) . . ?
C7 Ni13 Pd12 142.6(2) . . ?
Ni12 Ni13 Pd12 122.33(4) . . ?
Ni8 Ni13 Pd12 63.95(3) . . ?
Ni11 Ni13 Pd12 122.93(4) . . ?
Ni9 Ni13 Pd12 92.49(4) . . ?
Pd13 Ni13 Pd12 61.81(3) . . ?
C25 Ni13 Pd11 112.3(3) . . ?
C24 Ni13 Pd11 62.1(2) . . ?
C7 Ni13 Pd11 139.6(2) . . ?
Ni12 Ni13 Pd11 61.53(3) . . ?
Ni8 Ni13 Pd11 124.71(4) . . ?
Ni11 Ni13 Pd11 90.61(4) . . ?
Ni9 Ni13 Pd11 121.76(4) . . ?
Pd13 Ni13 Pd11 60.95(2) . . ?
Pd12 Ni13 Pd11 60.80(3) . . ?
O1 C1 Ni3 139.1(6) . . ?
O1 C1 Ni2 139.7(6) . . ?
Ni3 C1 Ni2 79.3(3) . . ?
O1 C1 Pd2 119.7(6) . . ?
Ni3 C1 Pd2 74.4(3) . . ?
Ni2 C1 Pd2 74.8(3) . . ?
O2 C2 Ni3 140.6(6) . . ?
O2 C2 Ni4 138.2(6) . . ?
Ni3 C2 Ni4 79.0(3) . . ?
O2 C2 Pd4 118.3(6) . . ?
Ni3 C2 Pd4 76.6(3) . . ?
Ni4 C2 Pd4 75.5(3) . . ?
O3 C3 Ni2 140.8(7) . . ?
O3 C3 Ni4 139.0(7) . . ?
Ni2 C3 Ni4 78.2(3) . . ?
O3 C3 Pd6 119.8(6) . . ?
Ni2 C3 Pd6 75.0(3) . . ?
Ni4 C3 Pd6 74.1(3) . . ?
O4 C4 Pd2 133.4(6) . . ?
O4 C4 Pd8 132.2(6) . . ?
Pd2 C4 Pd8 82.8(3) . . ?
O4 C4 Pd7 129.6(6) . . ?
Pd2 C4 Pd7 79.1(2) . . ?
Pd8 C4 Pd7 79.3(2) . . ?
O5 C5 Pd4 133.8(6) . . ?
O5 C5 Pd9 129.3(6) . . ?
Pd4 C5 Pd9 82.3(3) . . ?
O5 C5 Pd10 130.8(6) . . ?
Pd4 C5 Pd10 81.8(3) . . ?
Pd9 C5 Pd10 79.0(3) . . ?
O6 C6 Pd6 134.6(6) . . ?
O6 C6 Pd11 129.9(6) . . ?
Pd6 C6 Pd11 81.8(3) . . ?
O6 C6 Pd12 131.0(6) . . ?
Pd6 C6 Pd12 80.8(3) . . ?
Pd11 C6 Pd12 78.2(3) . . ?
O7 C7 Ni13 135.7(6) . . ?
O7 C7 Ni11 128.2(6) . . ?
Ni13 C7 Ni11 83.6(3) . . ?
O7 C7 Ni9 126.9(6) . . ?
Ni13 C7 Ni9 82.8(3) . . ?
Ni11 C7 Ni9 80.8(3) . . ?
O8 C8 Ni2 146.8(7) . . ?
O8 C8 Pd1 131.6(7) . . ?
Ni2 C8 Pd1 81.5(3) . . ?
O9 C9 Ni3 144.7(6) . . ?
O9 C9 Pd3 133.0(6) . . ?
Ni3 C9 Pd3 82.4(3) . . ?
O10 C10 Ni4 145.4(7) . . ?
O10 C10 Pd5 131.3(7) . . ?
Ni4 C10 Pd5 83.2(3) . . ?
O11 C11 Pd1 141.7(7) . . ?
O11 C11 Ni5 137.0(7) . . ?
Pd1 C11 Ni5 81.1(3) . . ?
O12 C12 Pd3 142.2(6) . . ?
O12 C12 Ni6 135.9(6) . . ?
Pd3 C12 Ni6 81.7(3) . . ?
O13 C13 Pd5 143.1(7) . . ?
O13 C13 Ni7 135.4(7) . . ?
Pd5 C13 Ni7 81.5(3) . . ?
O14 C14 Ni5 139.7(6) . . ?
O14 C14 Pd7 134.6(6) . . ?
Ni5 C14 Pd7 85.7(3) . . ?
O15 C15 Ni6 143.3(6) . . ?
O15 C15 Pd8 132.1(6) . . ?
Ni6 C15 Pd8 84.5(3) . . ?
O16 C16 Pd9 134.3(7) . . ?
O16 C16 Ni6 139.5(6) . . ?
Pd9 C16 Ni6 86.2(3) . . ?
O17 C17 Ni7 140.1(7) . . ?
O17 C17 Pd10 134.2(7) . . ?
Ni7 C17 Pd10 85.7(4) . . ?
O18 C18 Ni7 139.1(7) . . ?
O18 C18 Pd11 134.4(6) . . ?
Ni7 C18 Pd11 86.5(3) . . ?
O19 C19 Ni5 141.8(6) . . ?
O19 C19 Pd12 133.0(6) . . ?
Ni5 C19 Pd12 85.2(3) . . ?
O20 C20 Ni9 140.2(7) . . ?
O20 C20 Ni8 136.9(6) . . ?
Ni9 C20 Ni8 81.2(3) . . ?
O20 C20 Pd7 116.4(6) . . ?
Ni9 C20 Pd7 77.7(3) . . ?
Ni8 C20 Pd7 76.1(3) . . ?
O21 C21 Ni10 136.9(8) . . ?
O21 C21 Ni9 140.3(8) . . ?
Ni10 C21 Ni9 82.5(4) . . ?
O22 C22 Ni10 136.0(7) . . ?
O22 C22 Ni11 141.0(7) . . ?
Ni10 C22 Ni11 82.6(3) . . ?
O23 C23 Ni12 137.9(7) . . ?
O23 C23 Ni11 140.0(7) . . ?
Ni12 C23 Ni11 81.3(3) . . ?
O23 C23 Pd10 114.9(6) . . ?
Ni12 C23 Pd10 75.6(3) . . ?
Ni11 C23 Pd10 75.7(3) . . ?
O24 C24 Ni12 136.1(6) . . ?
O24 C24 Ni13 142.2(6) . . ?
Ni12 C24 Ni13 80.9(3) . . ?
O24 C24 Pd11 116.6(6) . . ?
Ni12 C24 Pd11 73.4(2) . . ?
Ni13 C24 Pd11 75.6(2) . . ?
O25 C25 Ni8 137.9(7) . . ?
O25 C25 Ni13 140.3(7) . . ?
Ni8 C25 Ni13 81.5(3) . . ?
O26 C26 Ni1 174.8(9) . . ?
O27 C27 Ni1 173.6(8) . . ?
O28 C28 Ni1 175.5(9) . . ?
O29 C29 Ni5 178.2(8) . . ?
O30 C30 Ni6 178.3(7) . . ?
O31 C31 Ni7 175.6(9) . . ?
O32 C32 Ni8 174.1(8) . . ?
O33 C33 Ni10 175.4(7) . . ?
O34 C34 Ni12 176.5(8) . . ?
C121 P1 C111 111.3(3) . . ?
C121 P1 C141 110.6(3) . . ?
C111 P1 C141 108.3(4) . . ?
C121 P1 C131 107.9(3) . . ?
C111 P1 C131 109.2(3) . . ?
C141 P1 C131 109.5(3) . . ?
C116 C111 C112 120.4(7) . . ?
C116 C111 P1 121.9(6) . . ?
C112 C111 P1 117.4(6) . . ?
C113 C112 C111 118.9(8) . . ?
C112 C113 C114 120.6(9) . . ?
C115 C114 C113 120.2(8) . . ?
C114 C115 C116 121.3(9) . . ?
C115 C116 C111 118.6(8) . . ?
C122 C121 C126 118.5(7) . . ?
C122 C121 P1 123.9(6) . . ?
C126 C121 P1 117.5(6) . . ?
C123 C122 C121 120.1(8) . . ?
C124 C123 C122 120.7(8) . . ?
C123 C124 C125 120.3(8) . . ?
C126 C125 C124 120.3(8) . . ?
C125 C126 C121 120.0(8) . . ?
C136 C131 C132 119.9(7) . . ?
C136 C131 P1 118.7(6) . . ?
C132 C131 P1 121.4(6) . . ?
C133 C132 C131 118.6(8) . . ?
C134 C133 C132 121.3(8) . . ?
C133 C134 C135 119.7(8) . . ?
C134 C135 C136 119.8(8) . . ?
C131 C136 C135 120.6(8) . . ?
C142 C141 C146 119.2(8) . . ?
C142 C141 P1 120.8(6) . . ?
C146 C141 P1 119.9(6) . . ?
C141 C142 C143 119.6(9) . . ?
C144 C143 C142 120.3(9) . . ?
C143 C144 C145 120.5(8) . . ?
C146 C145 C144 119.3(8) . . ?
C145 C146 C141 120.9(8) . . ?
C221 P2 C231 110.0(4) . . ?
C221 P2 C241 109.6(3) . . ?
C231 P2 C241 108.7(4) . . ?
C221 P2 C211 109.5(4) . . ?
C231 P2 C211 111.7(4) . . ?
C241 P2 C211 107.3(4) . . ?
C212 C211 C216 119.1(9) . . ?
C212 C211 P2 119.0(6) . . ?
C216 C211 P2 121.7(7) . . ?
C211 C212 C213 120.6(8) . . ?
C212 C213 C214 119.3(9) . . ?
C215 C214 C213 120.5(10) . . ?
C214 C215 C216 120.8(10) . . ?
C211 C216 C215 119.6(10) . . ?
C222 C221 C226 119.3(7) . . ?
C222 C221 P2 120.0(6) . . ?
C226 C221 P2 120.5(6) . . ?
C223 C222 C221 120.2(8) . . ?
C224 C223 C222 120.1(8) . . ?
C225 C224 C223 120.3(8) . . ?
C224 C225 C226 120.4(8) . . ?
C225 C226 C221 119.5(8) . . ?
C232 C231 C236 119.5(7) . . ?
C232 C231 P2 120.4(6) . . ?
C236 C231 P2 119.9(6) . . ?
C231 C232 C233 119.9(8) . . ?
C234 C233 C232 119.8(8) . . ?
C235 C234 C233 120.7(8) . . ?
C234 C235 C236 121.3(8) . . ?
C235 C236 C231 118.7(8) . . ?
C246 C241 C242 120.6(7) . . ?
C246 C241 P2 119.6(6) . . ?
C242 C241 P2 119.8(6) . . ?
C243 C242 C241 118.8(8) . . ?
C242 C243 C244 121.1(8) . . ?
C243 C244 C245 119.7(8) . . ?
C244 C245 C246 119.9(8) . . ?
C241 C246 C245 119.9(8) . . ?
C341 P3 C331 108.2(4) . . ?
C341 P3 C321 107.3(4) . . ?
C331 P3 C321 113.7(4) . . ?
C341 P3 C311 109.7(4) . . ?
C331 P3 C311 109.6(4) . . ?
C321 P3 C311 108.3(4) . . ?
C312 C311 C316 118.4(8) . . ?
C312 C311 P3 120.7(7) . . ?
C316 C311 P3 120.9(7) . . ?
C311 C312 C313 120.6(8) . . ?
C314 C313 C312 119.5(9) . . ?
C313 C314 C315 121.4(10) . . ?
C314 C315 C316 118.5(10) . . ?
C315 C316 C311 121.5(9) . . ?
C326 C321 C322 116.1(8) . . ?
C326 C321 P3 123.0(7) . . ?
C322 C321 P3 120.4(6) . . ?
C323 C322 C321 121.4(9) . . ?
C322 C323 C324 121.0(10) . . ?
C325 C324 C323 118.5(9) . . ?
C324 C325 C326 120.2(9) . . ?
C321 C326 C325 122.5(9) . . ?
C336 C331 C332 119.3(9) . . ?
C336 C331 P3 121.4(8) . . ?
C332 C331 P3 119.1(8) . . ?
C333 C332 C331 118.6(11) . . ?
C332 C333 C334 119.6(11) . . ?
C335 C334 C333 121.3(11) . . ?
C334 C335 C336 118.7(11) . . ?
C331 C336 C335 122.5(10) . . ?
C346 C341 C342 120.2(8) . . ?
C346 C341 P3 121.4(6) . . ?
C342 C341 P3 118.2(6) . . ?
C343 C342 C341 118.6(9) . . ?
C344 C343 C342 119.7(9) . . ?
C345 C344 C343 120.7(8) . . ?
C344 C345 C346 120.7(9) . . ?
C345 C346 C341 120.0(8) . . ?
C421 P4 C431 109.2(4) . . ?
C421 P4 C411 105.9(4) . . ?
C431 P4 C411 112.4(4) . . ?
C421 P4 C441 109.2(4) . . ?
C431 P4 C441 107.0(4) . . ?
C411 P4 C441 113.1(4) . . ?
C416 C411 C412 119.4(7) . . ?
C416 C411 P4 122.8(6) . . ?
C412 C411 P4 117.4(6) . . ?
C413 C412 C411 119.7(8) . . ?
C414 C413 C412 119.7(9) . . ?
C413 C414 C415 121.1(8) . . ?
C414 C415 C416 119.1(8) . . ?
C411 C416 C415 120.9(8) . . ?
C426 C421 C422 118.5(10) . . ?
C426 C421 P4 123.3(8) . . ?
C422 C421 P4 118.2(8) . . ?
C423 C422 C421 123.2(13) . . ?
C424 C423 C422 116.2(14) . . ?
C425 C424 C423 123.0(13) . . ?
C424 C425 C426 118.8(14) . . ?
C421 C426 C425 119.4(13) . . ?
C432 C431 C436 118.9(8) . . ?
C432 C431 P4 120.7(7) . . ?
C436 C431 P4 120.3(6) . . ?
C431 C432 C433 119.6(10) . . ?
C434 C433 C432 121.1(10) . . ?
C433 C434 C435 119.9(10) . . ?
C434 C435 C436 120.8(10) . . ?
C435 C436 C431 119.6(9) . . ?
C446 C441 C442 120.0(8) . . ?
C446 C441 P4 123.2(6) . . ?
C442 C441 P4 116.7(6) . . ?
C443 C442 C441 119.0(9) . . ?
C444 C443 C442 120.7(9) . . ?
C443 C444 C445 121.0(9) . . ?
C444 C445 C446 119.3(8) . . ?
C441 C446 C445 120.1(8) . . ?
N1S C11S C12S 142.5(13) . . ?

loop_
_geom_bond_atom_site_label_1
_geom_bond_atom_site_label_2
_geom_bond_distance
_geom_bond_site_symmetry_2
_geom_bond_publ_flag
Pd1 C11 1.960(8) . ?
Pd1 C8 2.045(8) . ?
Pd1 Ni2 2.5649(11) . ?
Pd1 Ni5 2.5701(12) . ?
Pd1 Pd2 2.8482(9) . ?
Pd1 Pd6 2.8511(9) . ?
Pd1 Pd12 3.0362(9) . ?
Pd1 Pd7 3.0869(10) . ?
Pd2 C4 2.020(7) . ?
Pd2 C1 2.381(8) . ?
Pd2 Ni3 2.6288(11) . ?
Pd2 Ni2 2.6413(11) . ?
Pd2 Pd7 2.7117(8) . ?
Pd2 Pd8 2.7508(9) . ?
Pd2 Pd13 2.7618(8) . ?
Pd2 Pd3 2.8214(9) . ?
Pd2 Pd6 2.8307(8) . ?
Pd2 Pd4 2.8916(8) . ?
Pd3 C12 1.952(8) . ?
Pd3 C9 2.034(8) . ?
Pd3 Ni3 2.5734(11) . ?
Pd3 Ni6 2.6076(11) . ?
Pd3 Pd4 2.8328(9) . ?
Pd3 Pd8 2.9656(9) . ?
Pd3 Pd9 3.0755(9) . ?
Pd4 C5 2.005(7) . ?
Pd4 C2 2.356(7) . ?
Pd4 Ni4 2.6525(11) . ?
Pd4 Ni3 2.6667(11) . ?
Pd4 Pd9 2.7341(9) . ?
Pd4 Pd10 2.7508(9) . ?
Pd4 Pd13 2.7511(8) . ?
Pd4 Pd5 2.8421(9) . ?
Pd4 Pd6 2.8505(8) . ?
Pd5 C13 1.957(8) . ?
Pd5 C10 2.052(8) . ?
Pd5 Ni4 2.6010(12) . ?
Pd5 Ni7 2.6015(12) . ?
Pd5 Pd6 2.8509(8) . ?
Pd5 Pd10 3.0456(9) . ?
Pd5 Pd11 3.0512(9) . ?
Pd6 C6 1.995(7) . ?
Pd6 C3 2.364(8) . ?
Pd6 Ni4 2.6265(11) . ?
Pd6 Ni2 2.6408(11) . ?
Pd6 Pd12 2.7365(8) . ?
Pd6 Pd11 2.7401(8) . ?
Pd6 Pd13 2.7544(9) . ?
Pd7 C14 2.005(8) . ?
Pd7 C4 2.231(7) . ?
Pd7 C20 2.416(9) . ?
Pd7 Ni5 2.6928(11) . ?
Pd7 Ni8 2.6988(11) . ?
Pd7 Ni9 2.7387(11) . ?
Pd7 Pd12 2.7811(8) . ?
Pd7 Pd13 2.7837(8) . ?
Pd7 Pd8 2.7885(8) . ?
Pd8 C15 2.009(8) . ?
Pd8 C4 2.139(7) . ?
Pd8 Ni6 2.6686(11) . ?
Pd8 Ni9 2.7327(10) . ?
Pd8 Ni10 2.7452(11) . ?
Pd8 Pd9 2.7666(8) . ?
Pd8 Pd13 2.7686(8) . ?
Pd9 C16 1.955(7) . ?
Pd9 C5 2.148(8) . ?
Pd9 Ni6 2.6744(11) . ?
Pd9 Ni10 2.7080(11) . ?
Pd9 Ni11 2.7435(11) . ?
Pd9 Pd13 2.7466(8) . ?
Pd9 Pd10 2.7608(8) . ?
Pd10 C17 1.985(8) . ?
Pd10 C5 2.192(8) . ?
Pd10 C23 2.521(8) . ?
Pd10 Ni7 2.6803(12) . ?
Pd10 Ni12 2.7501(12) . ?
Pd10 Pd11 2.7591(8) . ?
Pd10 Ni11 2.7622(11) . ?
Pd10 Pd13 2.7849(8) . ?
Pd11 C18 1.987(8) . ?
Pd11 C6 2.183(7) . ?
Pd11 C24 2.520(8) . ?
Pd11 Ni12 2.6925(11) . ?
Pd11 Ni7 2.6963(11) . ?
Pd11 Ni13 2.7611(11) . ?
Pd11 Pd13 2.7665(8) . ?
Pd11 Pd12 2.7771(8) . ?
Pd12 C19 1.990(7) . ?
Pd12 C6 2.219(8) . ?
Pd12 Ni5 2.6728(11) . ?
Pd12 Ni13 2.7265(11) . ?
Pd12 Ni8 2.7664(12) . ?
Pd12 Pd13 2.7834(8) . ?
Pd13 Ni13 2.6926(11) . ?
Pd13 Ni9 2.6987(11) . ?
Pd13 Ni11 2.7097(10) . ?
Ni1 C28 1.787(10) . ?
Ni1 C26 1.792(10) . ?
Ni1 C27 1.797(9) . ?
Ni1 Ni2 2.6828(14) . ?
Ni1 Ni3 2.6930(14) . ?
Ni1 Ni4 2.7365(14) . ?
Ni2 C8 1.878(9) . ?
Ni2 C1 1.927(8) . ?
Ni2 C3 1.936(8) . ?
Ni2 Ni3 2.4565(13) . ?
Ni2 Ni4 2.4597(13) . ?
Ni3 C9 1.870(8) . ?
Ni3 C2 1.908(8) . ?
Ni3 C1 1.924(8) . ?
Ni3 Ni4 2.4492(13) . ?
Ni4 C10 1.862(8) . ?
Ni4 C2 1.941(8) . ?
Ni4 C3 1.963(8) . ?
Ni5 C29 1.789(9) . ?
Ni5 C14 1.956(8) . ?
Ni5 C19 1.958(8) . ?
Ni5 C11 1.992(9) . ?
Ni5 Ni8 3.2438(15) . ?
Ni6 C30 1.784(8) . ?
Ni6 C15 1.958(8) . ?
Ni6 C16 1.959(9) . ?
Ni6 C12 2.035(7) . ?
Ni6 Ni10 3.2138(14) . ?
Ni7 C31 1.789(9) . ?
Ni7 C18 1.948(8) . ?
Ni7 C17 1.954(9) . ?
Ni7 C13 2.028(8) . ?
Ni7 Ni12 3.2696(15) . ?
Ni8 C32 1.772(8) . ?
Ni8 C25 1.890(8) . ?
Ni8 C20 1.917(8) . ?
Ni8 Ni13 2.4831(13) . ?
Ni8 Ni9 2.4862(13) . ?
Ni9 C21 1.882(9) . ?
Ni9 C20 1.904(8) . ?
Ni9 C7 2.058(8) . ?
Ni9 Ni10 2.4807(13) . ?
Ni9 Ni13 2.6380(12) . ?
Ni9 Ni11 2.6473(12) . ?
Ni10 C33 1.769(8) . ?
Ni10 C21 1.881(9) . ?
Ni10 C22 1.889(8) . ?
Ni10 Ni11 2.4951(13) . ?
Ni11 C22 1.894(8) . ?
Ni11 C23 1.911(8) . ?
Ni11 C7 2.026(8) . ?
Ni11 Ni12 2.4787(13) . ?
Ni11 Ni13 2.6354(12) . ?
Ni12 C34 1.757(9) . ?
Ni12 C23 1.892(9) . ?
Ni12 C24 1.909(8) . ?
Ni12 Ni13 2.4821(13) . ?
Ni13 C25 1.914(8) . ?
Ni13 C24 1.917(7) . ?
Ni13 C7 1.928(8) . ?
C1 O1 1.186(9) . ?
C2 O2 1.185(9) . ?
C3 O3 1.163(9) . ?
C4 O4 1.165(8) . ?
C5 O5 1.176(9) . ?
C6 O6 1.154(9) . ?
C7 O7 1.180(9) . ?
C8 O8 1.162(10) . ?
C9 O9 1.170(9) . ?
C10 O10 1.145(9) . ?
C11 O11 1.151(10) . ?
C12 O12 1.135(9) . ?
C13 O13 1.151(10) . ?
C14 O14 1.147(9) . ?
C15 O15 1.135(9) . ?
C16 O16 1.172(9) . ?
C17 O17 1.171(10) . ?
C18 O18 1.152(9) . ?
C19 O19 1.151(9) . ?
C20 O20 1.199(10) . ?
C21 O21 1.167(11) . ?
C22 O22 1.199(9) . ?
C23 O23 1.204(10) . ?
C24 O24 1.180(9) . ?
C25 O25 1.176(10) . ?
C26 O26 1.138(12) . ?
C27 O27 1.142(10) . ?
C28 O28 1.134(11) . ?
C29 O29 1.133(10) . ?
C30 O30 1.127(9) . ?
C31 O31 1.119(10) . ?
C32 O32 1.136(10) . ?
C33 O33 1.139(9) . ?
C34 O34 1.139(10) . ?
P1 C121 1.787(8) . ?
P1 C111 1.797(8) . ?
P1 C141 1.800(8) . ?
P1 C131 1.805(7) . ?
C111 C116 1.387(11) . ?
C111 C112 1.406(11) . ?
C112 C113 1.370(12) . ?
C113 C114 1.376(14) . ?
C114 C115 1.363(13) . ?
C115 C116 1.378(11) . ?
C121 C122 1.396(10) . ?
C121 C126 1.417(11) . ?
C122 C123 1.386(11) . ?
C123 C124 1.370(12) . ?
C124 C125 1.381(12) . ?
C125 C126 1.379(11) . ?
C131 C136 1.376(11) . ?
C131 C132 1.392(10) . ?
C132 C133 1.387(11) . ?
C133 C134 1.370(12) . ?
C134 C135 1.377(12) . ?
C135 C136 1.382(12) . ?
C141 C142 1.366(11) . ?
C141 C146 1.405(11) . ?
C142 C143 1.393(13) . ?
C143 C144 1.369(13) . ?
C144 C145 1.378(13) . ?
C145 C146 1.363(12) . ?
P2 C221 1.785(8) . ?
P2 C231 1.792(8) . ?
P2 C241 1.806(8) . ?
P2 C211 1.807(9) . ?
C211 C212 1.372(12) . ?
C211 C216 1.377(12) . ?
C212 C213 1.375(12) . ?
C213 C214 1.384(14) . ?
C214 C215 1.326(15) . ?
C215 C216 1.391(15) . ?
C221 C222 1.385(11) . ?
C221 C226 1.398(11) . ?
C222 C223 1.382(12) . ?
C223 C224 1.380(13) . ?
C224 C225 1.365(12) . ?
C225 C226 1.391(12) . ?
C231 C232 1.380(12) . ?
C231 C236 1.415(11) . ?
C232 C233 1.393(12) . ?
C233 C234 1.368(13) . ?
C234 C235 1.361(12) . ?
C235 C236 1.374(11) . ?
C241 C246 1.374(11) . ?
C241 C242 1.388(11) . ?
C242 C243 1.372(12) . ?
C243 C244 1.377(12) . ?
C244 C245 1.379(12) . ?
C245 C246 1.381(11) . ?
P3 C341 1.791(8) . ?
P3 C331 1.791(9) . ?
P3 C321 1.797(8) . ?
P3 C311 1.799(9) . ?
C311 C312 1.363(11) . ?
C311 C316 1.379(12) . ?
C312 C313 1.383(12) . ?
C313 C314 1.352(14) . ?
C314 C315 1.365(15) . ?
C315 C316 1.370(14) . ?
C321 C326 1.348(12) . ?
C321 C322 1.383(13) . ?
C322 C323 1.356(13) . ?
C323 C324 1.364(14) . ?
C324 C325 1.335(14) . ?
C325 C326 1.383(14) . ?
C331 C336 1.329(14) . ?
C331 C332 1.425(13) . ?
C332 C333 1.381(15) . ?
C333 C334 1.412(17) . ?
C334 C335 1.327(16) . ?
C335 C336 1.407(15) . ?
C341 C346 1.382(12) . ?
C341 C342 1.414(12) . ?
C342 C343 1.397(13) . ?
C343 C344 1.390(14) . ?
C344 C345 1.366(13) . ?
C345 C346 1.374(12) . ?
P4 C421 1.785(9) . ?
P4 C431 1.786(9) . ?
P4 C411 1.797(8) . ?
P4 C441 1.803(8) . ?
C411 C416 1.369(11) . ?
C411 C412 1.395(11) . ?
C412 C413 1.386(12) . ?
C413 C414 1.362(12) . ?
C414 C415 1.377(13) . ?
C415 C416 1.379(12) . ?
C421 C426 1.343(14) . ?
C421 C422 1.373(15) . ?
C422 C423 1.365(16) . ?
C423 C424 1.36(2) . ?
C424 C425 1.33(2) . ?
C425 C426 1.419(16) . ?
C431 C432 1.376(12) . ?
C431 C436 1.391(12) . ?
C432 C433 1.388(15) . ?
C433 C434 1.343(16) . ?
C434 C435 1.360(15) . ?
C435 C436 1.377(13) . ?
C441 C446 1.371(11) . ?
C441 C442 1.399(12) . ?
C442 C443 1.375(13) . ?
C443 C444 1.352(14) . ?
C444 C445 1.379(13) . ?
C445 C446 1.383(11) . ?
N1S C11S 1.294(6) . ?
C11S C12S 1.522(6) . ?
